data_4124125
loop_
_publ_author_name
'Deng, Yue'
'Eames, Christopher'
'Chotard, Jean-No\"el'
'Lal\`ere, Fabien'
'Seznec, Vincent'
'Emge, Steffen'
'Pecher, Oliver'
'Grey, Clare P.'
'Masquelier, Christian'
'Islam, M. Saiful'

_publ_section_title
;
 Structural and Mechanistic Insights into Fast Lithium-Ion Conduction in
 Li4SiO4-Li3PO4 Solid Electrolytes.
;
_journal_issue 28
_journal_name_full 'Journal of the American Chemical Society'
_journal_page_first 9136
_journal_page_last 9145
_journal_paper_doi 10.1021/jacs.5b04444
_journal_volume 137
_journal_year 2015
_chemical_formula_structural Li6.5Si0.5P1.5O8
_chemical_formula_sum 'Li6.5 O8 P1.5 Si0.5'
_chemical_formula_weight 233.57
_space_group_IT_number 62
_symmetry_cell_setting orthorhombic
_symmetry_space_group_name_Hall '-P 2ac 2n'
_symmetry_space_group_name_H-M 'P n m a'
_cell_angle_alpha 90.00000
_cell_angle_beta 90.00000
_cell_angle_gamma 90.00000
_cell_formula_units_Z 2
_cell_length_a 10.52587(9)
_cell_length_b 6.11525(6)
_cell_length_c 4.97031(5)
_cell_measurement_temperature 300
_cell_volume 319.931(5)
_computing_structure_refinement FULLPROF
_diffrn_ambient_temperature 300
_diffrn_radiation_type 'Constant Wavelength Neutron Diffraction'
_diffrn_radiation_wavelength 1.59464
_diffrn_source 'nuclear reactor'
_pd_instr_location
;
;
_pd_meas_2theta_range_inc 0.050018
_pd_meas_2theta_range_max 159.95000
_pd_meas_2theta_range_min 0.00000
_pd_meas_number_of_points 3200
_pd_proc_2theta_range_inc 0.050018
_pd_proc_2theta_range_max 159.7681
_pd_proc_2theta_range_min -0.1819
_pd_proc_ls_pref_orient_corr
;
;
_pd_proc_ls_prof_R_factor 2.7512
_pd_proc_ls_prof_wR_expected 2.0894
_pd_proc_ls_prof_wR_factor 3.5448
_pd_proc_wavelength 1.594644
_pd_spec_mounting
;
;
_refine_ls_goodness_of_fit_all 2.8783
_refine_ls_number_parameters 72
_refine_ls_number_reflns 353
_refine_ls_number_restraints 0
_refine_ls_R_I_factor 3.7004
_cod_data_source_file ja5b04444_si_002.cif
_cod_data_source_block Li3.25Si0.25P0.75O4
_cod_depositor_comments 'Adding full bibliography for 4124125--4124128.cif.'
_cod_original_cell_volume 319.930(5)
_cod_original_formula_sum Li6.5O8P1.5Si0.5
_cod_database_code 4124125
_publcif_datablock.id {a5284229-5a5c-41fa-b2df-c2fc0b64f231}

_pd_proc_ls_prof_cr_factor 11.8479
_pd_proc_ls_prof_cwr_factor 10.7056
_pd_proc_ls_prof_cwr_expected 6.3101
_pd_proc_ls_prof_chi2 2.8783
_pd_proc_ls_prof_echi2 2.9091
_publcif_info_exptl_table_max_cols 4
_publcif_info_exptl_table_use_headnotes n

loop_
_symmetry_equiv_pos_as_xyz
x,y,z
x+1/2,-y+1/2,-z+1/2
-x,y+1/2,-z
-x+1/2,-y,z+1/2
-x,-y,-z
-x+1/2,y+1/2,z+1/2
x,-y+1/2,z
x+1/2,y,-z+1/2

loop_
_atom_site_label
_atom_site_fract_x
_atom_site_fract_y
_atom_site_fract_z
_atom_site_U_iso_or_equiv
_atom_site_occupancy
_atom_site_adp_type
_atom_site_type_symbol
O3 0.4100(2) 0.25000 0.6332(4) 0.0100(13) 1.00000 Uani O
Li1 0.3359(5) 0.0007(8) 0.8101(14) 0.009(2) 0.86(2) Uiso Li
Li2 0.5734(8) 0.25000 0.804(2) 0.018(3) 0.90(3) Uiso Li
Li3 0.604(8) 0.25000 0.64(2) 0.01900 0.091(19) Uiso Li
Li4 0.460(6) 0.468(11) 0.925(14) 0.01900 0.073(10) Uiso Li
Li5 0.647(4) 0.447(6) 0.340(9) 0.030(13) 0.16(2) Uiso Li
Li6 0.738(14) 0.25000 0.59(2) 0.01900 0.064(15) Uiso Li
P1 0.4116(2) 0.25000 0.3187(5) 0.0060(13) 0.75000 Uani P
Si1 0.4116(2) 0.25000 0.3187(5) 0.0060(13) 0.25000 Uani Si
O1 0.34140(14) 0.0415(2) 0.2127(3) 0.0080(8) 1.00000 Uani O
O2 0.0527(2) 0.25000 0.2849(5) 0.0100(12) 1.00000 Uani O

loop_
_atom_site_aniso_label
_atom_site_aniso_U_11
_atom_site_aniso_U_22
_atom_site_aniso_U_33
_atom_site_aniso_U_12
_atom_site_aniso_U_13
_atom_site_aniso_U_23
_atom_site_aniso_type_symbol
O3 0.0162(13) 0.0064(11) 0.0073(14) 0.00000 -0.0019(9) 0.00000 O
P1 0.0079(14) 0.0057(12) 0.0044(13) 0.00000 0.0001(13) 0.00000 P
Si1 0.0079(14) 0.0057(12) 0.0044(13) 0.00000 0.0001(13) 0.00000 Si
O1 0.0069(8) 0.0084(7) 0.0087(8) -0.0040(6) 0.0016(7) -0.0028(7) O
O2 0.0077(13) 0.0063(10) 0.0161(14) 0.00000 -0.0025(10) 0.00000 O

loop_
_atom_type_symbol
_atom_type_scat_length_neutron
_atom_type_scat_source
O 0.58030 V.F._Sears_Neutron_News_3_26_(1992)
Li -0.19000 V.F._Sears_Neutron_News_3_26_(1992)
P 0.51300 V.F._Sears_Neutron_News_3_26_(1992)
Si 0.41490 V.F._Sears_Neutron_News_3_26_(1992)

loop_
_geom_angle_atom_site_label_1
_geom_angle_atom_site_label_2
_geom_angle_atom_site_label_3
_geom_angle
_geom_angle_site_symmetry_1
_geom_angle_site_symmetry_3
Li1 O3 Li1 104.7(4) 1_555 7_555
Li1 O3 Li2 99.3(5) 1_555 1_555
Li1 O3 Li3 113(4) 1_555 1_555
Li1 O3 Li4 107(4) 1_555 1_555
Li1 O3 Li5 127(2) 1_555 5_666
Li1 O3 Li6 53(4) 1_555 2_456
Li1 O3 P1 117.5(4) 1_555 1_555
Li1 O3 Si1 117.5(4) 1_555 1_555
Li1 O3 O1 82.2(3) 1_555 1_555
Li1 O3 O1 130.9(3) 1_555 7_555
Li1 O3 O2 127.4(4) 1_555 2_555
Li1 O3 Li2 99.3(5) 7_555 1_555
Li1 O3 Li3 113(4) 7_555 1_555
Li1 O3 Li4 107(4) 7_555 7_555
Li1 O3 Li5 127(2) 7_555 3_646
Li1 O3 Li6 53(4) 7_555 2_456
Li1 O3 P1 117.5(4) 7_555 1_555
Li1 O3 Si1 117.5(4) 7_555 1_555
Li1 O3 O1 130.9(3) 7_555 1_555
Li1 O3 O1 82.2(3) 7_555 7_555
Li1 O3 O2 127.4(4) 7_555 2_555
Li2 O3 Li4 57(3) 1_555 1_555
Li2 O3 Li4 57(3) 1_555 7_555
Li2 O3 Li5 104(2) 1_555 3_646
Li2 O3 Li5 104(2) 1_555 5_666
Li2 O3 Li6 116(8) 1_555 2_456
Li2 O3 P1 115.7(6) 1_555 1_555
Li2 O3 Si1 115.7(6) 1_555 1_555
Li2 O3 O1 128.0(5) 1_555 1_555
Li2 O3 O1 128.0(5) 1_555 7_555
Li2 O3 O2 80.4(4) 1_555 2_555
Li3 O3 Li4 74(5) 1_555 1_555
Li3 O3 Li4 74(5) 1_555 7_555
Li3 O3 Li5 108(5) 1_555 3_646
Li3 O3 Li5 108(5) 1_555 5_666
Li3 O3 Li6 142(9) 1_555 2_456
Li3 O3 P1 90(5) 1_555 1_555
Li3 O3 Si1 90(5) 1_555 1_555
Li3 O3 O1 107(4) 1_555 1_555
Li3 O3 O1 107(4) 1_555 7_555
Li3 O3 O2 55(3) 1_555 2_555
Li4 O3 Li4 82(4) 1_555 7_555
Li4 O3 Li5 131(5) 1_555 3_646
Li4 O3 Li5 54(3) 1_555 5_666
Li4 O3 Li6 77(6) 1_555 2_456
Li4 O3 P1 135(5) 1_555 1_555
Li4 O3 Si1 135(5) 1_555 1_555
Li4 O3 O1 169(4) 1_555 1_555
Li4 O3 O1 109(3) 1_555 7_555
Li4 O3 O2 115(4) 1_555 2_555
Li4 O3 Li5 54(3) 7_555 3_646
Li4 O3 Li5 131(5) 7_555 5_666
Li4 O3 Li6 77(6) 7_555 2_456
Li4 O3 P1 135(5) 7_555 1_555
Li4 O3 Si1 135(5) 7_555 1_555
Li4 O3 O1 109(3) 7_555 1_555
Li4 O3 O1 169(4) 7_555 7_555
Li4 O3 O2 115(4) 7_555 2_555
Li5 O3 Li5 143(3) 3_646 5_666
Li5 O3 Li6 73(5) 3_646 2_456
Li5 O3 P1 94(2) 3_646 1_555
Li5 O3 Si1 94(2) 3_646 1_555
Li5 O3 O1 59.7(16) 3_646 1_555
Li5 O3 O1 116(2) 3_646 7_555
Li5 O3 O2 104(2) 3_646 2_555
Li5 O3 Li6 73(5) 5_666 2_456
Li5 O3 P1 94(2) 5_666 1_555
Li5 O3 Si1 94(2) 5_666 1_555
Li5 O3 O1 116(2) 5_666 1_555
Li5 O3 O1 59.7(16) 5_666 7_555
Li5 O3 O2 104(2) 5_666 2_555
Li6 O3 P1 128(7) 2_456 1_555
Li6 O3 Si1 128(7) 2_456 1_555
Li6 O3 O1 106(5) 2_456 1_555
Li6 O3 O1 106(5) 2_456 7_555
Li6 O3 O2 163(7) 2_456 2_555
O1 O3 O1 59.94(8) 1_555 7_555
O1 O3 O2 60.14(10) 1_555 2_555
O1 O3 O2 60.14(10) 7_555 2_555
O3 Li1 Li2 130.3(4) 1_555 3_647
O3 Li1 Li3 88(3) 1_555 2_456
O3 Li1 Li3 89(2) 1_555 3_646
O3 Li1 Li4 87(3) 1_555 3_647
O3 Li1 Li4 73(4) 1_555 7_555
O3 Li1 Li5 120(2) 1_555 2_456
O3 Li1 Li5 79(4) 1_555 3_646
O3 Li1 Li5 128.1(18) 1_555 5_656
O3 Li1 Li6 73(5) 1_555 2_456
O3 Li1 Li6 104(3) 1_555 3_646
O3 Li1 O1 58.0(2) 1_555 1_555
O3 Li1 O1 110.1(3) 1_555 1_556
O3 Li1 O1 112.3(3) 1_555 4_555
O3 Li1 O2 110.6(2) 1_555 4_555
Li2 Li1 Li2 90.1(4) 1_555 3_647
Li2 Li1 Li3 117(3) 1_555 2_456
Li2 Li1 Li3 95(3) 1_555 3_646
Li2 Li1 Li4 47.2(19) 1_555 3_647
Li2 Li1 Li5 125.6(18) 1_555 2_456
Li2 Li1 Li5 91(4) 1_555 3_646
Li2 Li1 Li5 116.4(15) 1_555 5_656
Li2 Li1 Li6 93(6) 1_555 2_456
Li2 Li1 Li6 123(4) 1_555 3_646
Li2 Li1 P1 59.9(3) 1_555 1_555
Li2 Li1 Si1 59.9(3) 1_555 1_555
Li2 Li1 O1 86.0(3) 1_555 1_555
Li2 Li1 O1 85.5(4) 1_555 1_556
Li2 Li1 O1 152.3(4) 1_555 4_555
Li2 Li1 O2 83.9(3) 1_555 4_555
Li2 Li1 Li3 123(3) 3_647 2_456
Li2 Li1 Li3 100(4) 3_647 3_646
Li2 Li1 Li4 57(3) 3_647 7_555
Li2 Li1 Li5 82.2(15) 3_647 2_456
Li2 Li1 Li5 110(5) 3_647 3_646
Li2 Li1 Li5 66.9(13) 3_647 5_656
Li2 Li1 Li6 118(4) 3_647 2_456
Li2 Li1 Li6 109(4) 3_647 3_646
Li2 Li1 P1 142.7(4) 3_647 1_555
Li2 Li1 Si1 142.7(4) 3_647 1_555
Li2 Li1 O1 140.1(4) 3_647 1_555
Li2 Li1 O1 48.7(3) 3_647 1_556
Li2 Li1 O1 116.9(5) 3_647 4_555
Li2 Li1 O2 50.7(4) 3_647 4_555
Li3 Li1 Li3 123(4) 2_456 3_646
Li3 Li1 Li4 136(5) 2_456 3_647
Li3 Li1 Li4 132(6) 2_456 7_555
Li3 Li1 Li5 118(7) 2_456 3_646
Li3 Li1 Li5 126(3) 2_456 5_656
Li3 Li1 Li6 97(4) 2_456 3_646
Li3 Li1 P1 92(3) 2_456 1_555
Li3 Li1 Si1 92(3) 2_456 1_555
Li3 Li1 O1 93(3) 2_456 1_555
Li3 Li1 O1 83(3) 2_456 1_556
Li3 Li1 O2 159(3) 2_456 4_555
Li3 Li1 Li4 100(4) 3_646 3_647
Li3 Li1 Li4 101(6) 3_646 7_555
Li3 Li1 Li5 140(4) 3_646 2_456
Li3 Li1 Li6 141(6) 3_646 2_456
Li3 Li1 P1 64.1(17) 3_646 1_555
Li3 Li1 Si1 64.1(17) 3_646 1_555
Li3 Li1 O1 149(5) 3_646 1_556
Li3 Li1 O1 87(3) 3_646 4_555
Li3 Li1 O2 51(3) 3_646 4_555
Li4 Li1 Li5 108(3) 3_647 2_456
Li4 Li1 Li5 105(7) 3_647 3_646
Li4 Li1 Li5 90(3) 3_647 5_656
Li4 Li1 Li6 113(7) 3_647 2_456
Li4 Li1 Li6 127(6) 3_647 3_646
Li4 Li1 P1 104(3) 3_647 1_555
Li4 Li1 Si1 104(3) 3_647 1_555
Li4 Li1 O1 121(3) 3_647 1_555
Li4 Li1 O1 58(2) 3_647 1_556
Li4 Li1 O1 159(4) 3_647 4_555
Li4 Li1 O2 57(2) 3_647 4_555
Li4 Li1 Li5 114(5) 7_555 2_456
Li4 Li1 Li5 102(8) 7_555 3_646
Li4 Li1 Li5 100(5) 7_555 5_656
Li4 Li1 Li6 106(9) 7_555 2_456
Li4 Li1 Li6 130(8) 7_555 3_646
Li4 Li1 P1 91(4) 7_555 1_555
Li4 Li1 Si1 91(4) 7_555 1_555
Li4 Li1 O1 112(4) 7_555 1_555
Li4 Li1 O1 64(4) 7_555 1_556
Li4 Li1 O1 171(5) 7_555 4_555
Li4 Li1 O2 65(4) 7_555 4_555
Li5 Li1 Li5 142(6) 2_456 3_646
Li5 Li1 Li5 110(2) 2_456 5_656
Li5 Li1 Li6 48(4) 2_456 2_456
Li5 Li1 Li6 110(4) 2_456 3_646
Li5 Li1 P1 132.2(19) 2_456 1_555
Li5 Li1 Si1 132.2(19) 2_456 1_555
Li5 Li1 O1 131.0(19) 2_456 1_555
Li5 Li1 O1 50.1(13) 2_456 1_556
Li5 Li1 O1 57.4(15) 2_456 4_555
Li5 Li1 O2 126(2) 2_456 4_555
Li5 Li1 Li5 51(4) 3_646 5_656
Li5 Li1 Li6 132(9) 3_646 2_456
Li5 Li1 P1 54(4) 3_646 1_555
Li5 Li1 Si1 54(4) 3_646 1_555
Li5 Li1 O1 158(5) 3_646 1_556
Li5 Li1 O1 86(4) 3_646 4_555
Li5 Li1 O2 60(4) 3_646 4_555
Li5 Li1 Li6 151(4) 5_656 2_456
Li5 Li1 P1 105.1(14) 5_656 1_555
Li5 Li1 Si1 105.1(14) 5_656 1_555
Li5 Li1 O1 79.5(13) 5_656 1_555
Li5 Li1 O1 112.2(18) 5_656 1_556
Li5 Li1 O1 82.4(15) 5_656 4_555
Li6 Li1 Li6 120(5) 2_456 3_646
Li6 Li1 P1 87(5) 2_456 1_555
Li6 Li1 Si1 87(5) 2_456 1_555
Li6 Li1 O1 102(5) 2_456 1_555
Li6 Li1 O1 70(4) 2_456 1_556
Li6 Li1 O1 70(4) 2_456 4_555
Li6 Li1 O2 168(6) 2_456 4_555
Li6 Li1 P1 76(3) 3_646 1_555
Li6 Li1 Si1 76(3) 3_646 1_555
Li6 Li1 O1 46(2) 3_646 1_555
Li6 Li1 O1 146(5) 3_646 1_556
Li6 Li1 O1 57(3) 3_646 4_555
Li6 Li1 O2 71(4) 3_646 4_555
P1 Li1 O1 137.7(3) 1_555 1_556
P1 Li1 O1 96.9(2) 1_555 4_555
P1 Li1 O2 100.9(2) 1_555 4_555
Si1 Li1 O1 137.7(3) 1_555 1_556
Si1 Li1 O1 96.9(2) 1_555 4_555
Si1 Li1 O2 100.9(2) 1_555 4_555
O1 Li1 O1 167.8(3) 1_555 1_556
O1 Li1 O1 77.4(2) 1_555 4_555
O1 Li1 O2 89.4(2) 1_555 4_555
O1 Li1 O1 106.9(3) 1_556 4_555
O1 Li1 O2 98.3(3) 1_556 4_555
O1 Li1 O2 117.4(3) 4_555 4_555
O3 Li2 Li1 130.3(5) 1_555 3_657
O3 Li2 Li1 130.3(5) 1_555 5_657
O3 Li2 Li3 85(9) 1_555 1_555
O3 Li2 Li4 65(3) 1_555 1_555
O3 Li2 Li4 97(3) 1_555 3_647
O3 Li2 Li4 97(3) 1_555 5_667
O3 Li2 Li4 65(3) 1_555 7_555
O3 Li2 Li5 83.1(17) 1_555 1_555
O3 Li2 Li5 83.1(17) 1_555 7_555
O3 Li2 Li6 122(8) 1_555 1_555
O3 Li2 O1 112.6(3) 1_555 3_656
O3 Li2 O1 112.6(3) 1_555 5_656
O3 Li2 O2 59.5(3) 1_555 2_555
O3 Li2 O2 110.2(4) 1_555 2_556
Li1 Li2 Li1 127.2(4) 1_555 3_657
Li1 Li2 Li1 89.9(4) 1_555 5_657
Li1 Li2 Li1 62.7(3) 1_555 7_555
Li1 Li2 Li3 109(9) 1_555 1_555
Li1 Li2 Li4 80(3) 1_555 1_555
Li1 Li2 Li4 57(2) 1_555 3_647
Li1 Li2 Li4 105(3) 1_555 5_667
Li1 Li2 Li5 118.9(17) 1_555 1_555
Li1 Li2 Li5 91.2(16) 1_555 7_555
Li1 Li2 Li6 137(7) 1_555 1_555
Li1 Li2 P1 61.1(3) 1_555 1_555
Li1 Li2 Si1 61.1(3) 1_555 1_555
Li1 Li2 O1 148.0(3) 1_555 3_656
Li1 Li2 O1 85.4(3) 1_555 5_656
Li1 Li2 O2 87.0(3) 1_555 2_555
Li1 Li2 O2 84.2(4) 1_555 2_556
Li1 Li2 Li1 71.2(4) 3_657 5_657
Li1 Li2 Li1 89.9(4) 3_657 7_555
Li1 Li2 Li3 123(9) 3_657 1_555
Li1 Li2 Li4 66(3) 3_657 1_555
Li1 Li2 Li4 94(3) 3_657 3_647
Li1 Li2 Li4 114(4) 3_657 7_555
Li1 Li2 Li5 104.9(18) 3_657 1_555
Li1 Li2 Li5 140.7(20) 3_657 7_555
Li1 Li2 Li6 94(5) 3_657 1_555
Li1 Li2 P1 143.5(4) 3_657 1_555
Li1 Li2 Si1 143.5(4) 3_657 1_555
Li1 Li2 O1 49.3(3) 3_657 3_656
Li1 Li2 O1 112.8(3) 3_657 5_656
Li1 Li2 O2 138.8(4) 3_657 2_555
Li1 Li2 O2 46.7(4) 3_657 2_556
Li1 Li2 Li1 127.2(4) 5_657 7_555
Li1 Li2 Li3 123(9) 5_657 1_555
Li1 Li2 Li4 114(4) 5_657 1_555
Li1 Li2 Li4 94(3) 5_657 5_667
Li1 Li2 Li4 66(3) 5_657 7_555
Li1 Li2 Li5 140.7(20) 5_657 1_555
Li1 Li2 Li5 104.9(18) 5_657 7_555
Li1 Li2 Li6 94(5) 5_657 1_555
Li1 Li2 P1 143.5(4) 5_657 1_555
Li1 Li2 Si1 143.5(4) 5_657 1_555
Li1 Li2 O1 112.8(3) 5_657 3_656
Li1 Li2 O1 49.3(3) 5_657 5_656
Li1 Li2 O2 138.8(4) 5_657 2_555
Li1 Li2 O2 46.7(4) 5_657 2_556
Li1 Li2 Li3 109(9) 7_555 1_555
Li1 Li2 Li4 105(3) 7_555 3_647
Li1 Li2 Li4 57(2) 7_555 5_667
Li1 Li2 Li4 80(3) 7_555 7_555
Li1 Li2 Li5 91.2(16) 7_555 1_555
Li1 Li2 Li5 118.9(17) 7_555 7_555
Li1 Li2 Li6 137(7) 7_555 1_555
Li1 Li2 P1 61.1(3) 7_555 1_555
Li1 Li2 Si1 61.1(3) 7_555 1_555
Li1 Li2 O1 85.4(3) 7_555 3_656
Li1 Li2 O1 148.0(3) 7_555 5_656
Li1 Li2 O2 87.0(3) 7_555 2_555
Li1 Li2 O2 84.2(4) 7_555 2_556
Li3 Li2 Li4 122(11) 1_555 1_555
Li3 Li2 Li4 129(11) 1_555 3_647
Li3 Li2 Li4 129(11) 1_555 5_667
Li3 Li2 Li4 122(11) 1_555 7_555
Li3 Li2 P1 57(8) 1_555 1_555
Li3 Li2 Si1 57(8) 1_555 1_555
Li3 Li2 O1 78(7) 1_555 3_656
Li3 Li2 O1 78(7) 1_555 5_656
Li3 Li2 O2 165(11) 1_555 2_556
Li4 Li2 Li4 105(5) 1_555 3_647
Li4 Li2 Li4 90(5) 1_555 7_555
Li4 Li2 Li5 98(4) 1_555 1_555
Li4 Li2 Li5 140(4) 1_555 7_555
Li4 Li2 Li6 135(9) 1_555 1_555
Li4 Li2 P1 84(3) 1_555 1_555
Li4 Li2 Si1 84(3) 1_555 1_555
Li4 Li2 O1 71(3) 1_555 3_656
Li4 Li2 O1 158(4) 1_555 5_656
Li4 Li2 O2 106(3) 1_555 2_555
Li4 Li2 O2 67(3) 1_555 2_556
Li4 Li2 Li4 102(5) 3_647 5_667
Li4 Li2 Li5 155(4) 3_647 1_555
Li4 Li2 Li5 102(4) 3_647 7_555
Li4 Li2 Li6 117(7) 3_647 1_555
Li4 Li2 P1 114(3) 3_647 1_555
Li4 Li2 Si1 114(3) 3_647 1_555
Li4 Li2 O1 142(4) 3_647 3_656
Li4 Li2 O1 53(2) 3_647 5_656
Li4 Li2 O2 126(3) 3_647 2_555
Li4 Li2 O2 52(2) 3_647 2_556
Li4 Li2 Li4 105(5) 5_667 7_555
Li4 Li2 Li5 102(4) 5_667 1_555
Li4 Li2 Li5 155(4) 5_667 7_555
Li4 Li2 Li6 117(7) 5_667 1_555
Li4 Li2 P1 114(3) 5_667 1_555
Li4 Li2 Si1 114(3) 5_667 1_555
Li4 Li2 O1 53(2) 5_667 3_656
Li4 Li2 O1 142(4) 5_667 5_656
Li4 Li2 O2 126(3) 5_667 2_555
Li4 Li2 O2 52(2) 5_667 2_556
Li4 Li2 Li5 140(4) 7_555 1_555
Li4 Li2 Li5 98(4) 7_555 7_555
Li4 Li2 Li6 135(9) 7_555 1_555
Li4 Li2 P1 84(3) 7_555 1_555
Li4 Li2 Si1 84(3) 7_555 1_555
Li4 Li2 O1 158(4) 7_555 3_656
Li4 Li2 O1 71(3) 7_555 5_656
Li4 Li2 O2 106(3) 7_555 2_555
Li4 Li2 O2 67(3) 7_555 2_556
Li5 Li2 Li5 52.7(16) 1_555 7_555
Li5 Li2 Li6 47(4) 1_555 1_555
Li5 Li2 P1 58.0(12) 1_555 1_555
Li5 Li2 Si1 58.0(12) 1_555 1_555
Li5 Li2 O1 56.0(14) 1_555 3_656
Li5 Li2 O1 103.5(18) 1_555 5_656
Li5 Li2 O2 151(2) 1_555 2_556
Li5 Li2 Li6 47(4) 7_555 1_555
Li5 Li2 P1 58.0(12) 7_555 1_555
Li5 Li2 Si1 58.0(12) 7_555 1_555
Li5 Li2 O1 103.5(18) 7_555 3_656
Li5 Li2 O1 56.0(14) 7_555 5_656
Li5 Li2 O2 151(2) 7_555 2_556
Li6 Li2 P1 94(6) 1_555 1_555
Li6 Li2 Si1 94(6) 1_555 1_555
Li6 Li2 O1 66(4) 1_555 3_656
Li6 Li2 O1 66(4) 1_555 5_656
Li6 Li2 O2 63(5) 1_555 2_555
Li6 Li2 O2 128(7) 1_555 2_556
P1 Li2 O1 103.0(2) 1_555 3_656
P1 Li2 O1 103.0(2) 1_555 5_656
P1 Li2 O2 138.7(4) 1_555 2_556
Si1 Li2 O1 103.0(2) 1_555 3_656
Si1 Li2 O1 103.0(2) 1_555 5_656
Si1 Li2 O2 138.7(4) 1_555 2_556
O1 Li2 O1 126.39(19) 3_656 5_656
O1 Li2 O2 89.5(2) 3_656 2_555
O1 Li2 O2 95.1(3) 3_656 2_556
O1 Li2 O2 89.5(2) 5_656 2_555
O1 Li2 O2 95.1(3) 5_656 2_556
O2 Li2 O2 169.7(4) 2_555 2_556
O3 Li3 Li1 148(3) 1_555 2_556
O3 Li3 Li1 102(3) 1_555 3_656
O3 Li3 Li1 102(3) 1_555 5_656
O3 Li3 Li1 148(3) 1_555 8_556
O3 Li3 Li2 69(7) 1_555 1_555
O3 Li3 Li4 53(4) 1_555 1_555
O3 Li3 Li4 77(4) 1_555 3_647
O3 Li3 Li4 77(4) 1_555 5_667
O3 Li3 Li4 53(4) 1_555 7_555
O3 Li3 Li5 103(4) 1_555 1_555
O3 Li3 Li5 103(4) 1_555 7_555
O3 Li3 Li6 169(12) 1_555 1_555
O3 Li3 O1 107(3) 1_555 3_656
O3 Li3 O1 107(3) 1_555 5_656
O3 Li3 O2 75(4) 1_555 2_555
O3 Li3 O2 80(3) 1_555 2_556
Li1 Li3 Li1 66(2) 2_556 3_656
Li1 Li3 Li1 100(2) 2_556 5_656
Li1 Li3 Li1 64(2) 2_556 8_556
Li1 Li3 Li2 103(7) 2_556 1_555
Li1 Li3 Li4 101(3) 2_556 1_555
Li1 Li3 Li4 117(3) 2_556 3_647
Li1 Li3 Li4 79(3) 2_556 5_667
Li1 Li3 Li4 139(4) 2_556 7_555
Li1 Li3 Li5 63(3) 2_556 1_555
Li1 Li3 Li5 101(3) 2_556 7_555
Li1 Li3 P1 136(2) 2_556 1_555
Li1 Li3 Si1 136(2) 2_556 1_555
Li1 Li3 O1 101.2(19) 2_556 5_656
Li1 Li3 O2 107(3) 2_556 2_555
Li1 Li3 O2 94(2) 2_556 2_556
Li1 Li3 Li1 67(2) 3_656 5_656
Li1 Li3 Li1 100(2) 3_656 8_556
Li1 Li3 Li2 146(7) 3_656 1_555
Li1 Li3 Li4 108(4) 3_656 1_555
Li1 Li3 Li4 176(4) 3_656 3_647
Li1 Li3 Li4 109(4) 3_656 5_667
Li1 Li3 Li4 154(4) 3_656 7_555
Li1 Li3 Li5 71(3) 3_656 7_555
Li1 Li3 Li6 69(8) 3_656 1_555
Li1 Li3 P1 71(3) 3_656 1_555
Li1 Li3 Si1 71(3) 3_656 1_555
Li1 Li3 O1 75(2) 3_656 3_656
Li1 Li3 O1 136(2) 3_656 5_656
Li1 Li3 O2 146(3) 3_656 2_556
Li1 Li3 Li1 66(2) 5_656 8_556
Li1 Li3 Li2 146(7) 5_656 1_555
Li1 Li3 Li4 154(4) 5_656 1_555
Li1 Li3 Li4 109(4) 5_656 3_647
Li1 Li3 Li4 176(4) 5_656 5_667
Li1 Li3 Li4 108(4) 5_656 7_555
Li1 Li3 Li5 71(3) 5_656 1_555
Li1 Li3 Li6 69(8) 5_656 1_555
Li1 Li3 P1 71(3) 5_656 1_555
Li1 Li3 Si1 71(3) 5_656 1_555
Li1 Li3 O1 136(2) 5_656 3_656
Li1 Li3 O1 75(2) 5_656 5_656
Li1 Li3 O2 146(3) 5_656 2_556
Li1 Li3 Li2 103(7) 8_556 1_555
Li1 Li3 Li4 139(4) 8_556 1_555
Li1 Li3 Li4 79(3) 8_556 3_647
Li1 Li3 Li4 117(3) 8_556 5_667
Li1 Li3 Li4 101(3) 8_556 7_555
Li1 Li3 Li5 101(3) 8_556 1_555
Li1 Li3 Li5 63(3) 8_556 7_555
Li1 Li3 P1 136(2) 8_556 1_555
Li1 Li3 Si1 136(2) 8_556 1_555
Li1 Li3 O1 101.2(19) 8_556 3_656
Li1 Li3 O2 107(3) 8_556 2_555
Li1 Li3 O2 94(2) 8_556 2_556
Li2 Li3 Li5 142(8) 1_555 1_555
Li2 Li3 Li5 142(8) 1_555 7_555
Li2 Li3 Li6 122(16) 1_555 1_555
Li2 Li3 P1 107(7) 1_555 1_555
Li2 Li3 Si1 107(7) 1_555 1_555
Li2 Li3 O1 76(7) 1_555 3_656
Li2 Li3 O1 76(7) 1_555 5_656
Li2 Li3 O2 144(7) 1_555 2_555
Li4 Li3 Li4 75(4) 1_555 3_647
Li4 Li3 Li4 65(4) 1_555 7_555
Li4 Li3 Li5 104(5) 1_555 1_555
Li4 Li3 Li5 155(5) 1_555 7_555
Li4 Li3 Li6 135(11) 1_555 1_555
Li4 Li3 P1 83(4) 1_555 1_555
Li4 Li3 Si1 83(4) 1_555 1_555
Li4 Li3 O1 59(3) 1_555 3_656
Li4 Li3 O1 116(4) 1_555 5_656
Li4 Li3 O2 114(5) 1_555 2_555
Li4 Li3 O2 47(3) 1_555 2_556
Li4 Li3 Li4 75(4) 3_647 5_667
Li4 Li3 Li5 179(5) 3_647 1_555
Li4 Li3 Li5 105(5) 3_647 7_555
Li4 Li3 Li6 111(10) 3_647 1_555
Li4 Li3 P1 107(4) 3_647 1_555
Li4 Li3 Si1 107(4) 3_647 1_555
Li4 Li3 O1 109(4) 3_647 3_656
Li4 Li3 O2 133(4) 3_647 2_555
Li4 Li3 Li4 75(4) 5_667 7_555
Li4 Li3 Li5 105(5) 5_667 1_555
Li4 Li3 Li5 179(5) 5_667 7_555
Li4 Li3 Li6 111(10) 5_667 1_555
Li4 Li3 P1 107(4) 5_667 1_555
Li4 Li3 Si1 107(4) 5_667 1_555
Li4 Li3 O1 109(4) 5_667 5_656
Li4 Li3 O2 133(4) 5_667 2_555
Li4 Li3 Li5 155(5) 7_555 1_555
Li4 Li3 Li5 104(5) 7_555 7_555
Li4 Li3 Li6 135(11) 7_555 1_555
Li4 Li3 P1 83(4) 7_555 1_555
Li4 Li3 Si1 83(4) 7_555 1_555
Li4 Li3 O1 116(4) 7_555 3_656
Li4 Li3 O1 59(3) 7_555 5_656
Li4 Li3 O2 114(5) 7_555 2_555
Li4 Li3 O2 47(3) 7_555 2_556
Li5 Li3 Li5 75(4) 1_555 7_555
Li5 Li3 Li6 69(8) 1_555 1_555
Li5 Li3 P1 73(4) 1_555 1_555
Li5 Li3 Si1 73(4) 1_555 1_555
Li5 Li3 O1 71(3) 1_555 3_656
Li5 Li3 O1 139(4) 1_555 5_656
Li5 Li3 O2 47(4) 1_555 2_555
Li5 Li3 O2 142(4) 1_555 2_556
Li5 Li3 Li6 69(8) 7_555 1_555
Li5 Li3 P1 73(4) 7_555 1_555
Li5 Li3 Si1 73(4) 7_555 1_555
Li5 Li3 O1 139(4) 7_555 3_656
Li5 Li3 O1 71(3) 7_555 5_656
Li5 Li3 O2 47(4) 7_555 2_555
Li5 Li3 O2 142(4) 7_555 2_556
Li6 Li3 P1 132(11) 1_555 1_555
Li6 Li3 Si1 132(11) 1_555 1_555
Li6 Li3 O1 77(8) 1_555 3_656
Li6 Li3 O1 77(8) 1_555 5_656
Li6 Li3 O2 94(10) 1_555 2_555
Li6 Li3 O2 111(9) 1_555 2_556
P1 Li3 O1 117(2) 1_555 3_656
P1 Li3 O1 117(2) 1_555 5_656
P1 Li3 O2 118(3) 1_555 2_556
Si1 Li3 O1 117(2) 1_555 3_656
Si1 Li3 O1 117(2) 1_555 5_656
Si1 Li3 O2 118(3) 1_555 2_556
O1 Li3 O1 124.9(18) 3_656 5_656
O1 Li3 O2 115(3) 3_656 2_555
O1 Li3 O2 72(2) 3_656 2_556
O1 Li3 O2 115(3) 5_656 2_555
O1 Li3 O2 72(2) 5_656 2_556
O2 Li3 O2 155(3) 2_555 2_556
O3 Li4 Li1 130(2) 1_555 3_657
O3 Li4 Li1 65(3) 1_555 7_555
O3 Li4 Li2 58(3) 1_555 1_555
O3 Li4 Li2 154(3) 1_555 3_657
O3 Li4 Li3 53(4) 1_555 1_555
O3 Li4 Li3 151(5) 1_555 3_657
O3 Li4 Li4 147(7) 1_555 5_667
O3 Li4 Li4 49(3) 1_555 7_555
O3 Li4 Li5 132(3) 1_555 1_556
O3 Li4 Li5 61(3) 1_555 5_666
O3 Li4 Li6 55(5) 1_555 2_456
O3 Li4 P1 99(3) 1_555 1_556
O3 Li4 P1 104(2) 1_555 3_656
O3 Li4 Si1 99(3) 1_555 1_556
O3 Li4 Si1 104(2) 1_555 3_656
O3 Li4 O1 99(3) 1_555 3_656
O3 Li4 O1 110(3) 1_555 7_556
O3 Li4 O2 101(3) 1_555 2_556
O3 Li4 O2 109(3) 1_555 4_565
Li1 Li4 Li1 165(3) 3_657 7_555
Li1 Li4 Li2 72(3) 3_657 1_555
Li1 Li4 Li2 76(2) 3_657 3_657
Li1 Li4 Li3 80(4) 3_657 1_555
Li1 Li4 Li3 76(3) 3_657 3_657
Li1 Li4 Li4 95(3) 3_657 7_555
Li1 Li4 Li5 152(4) 3_657 5_666
Li1 Li4 Li6 142(7) 3_657 2_456
Li1 Li4 P1 79(2) 3_657 1_556
Li1 Li4 P1 75(2) 3_657 3_656
Li1 Li4 Si1 79(2) 3_657 1_556
Li1 Li4 Si1 75(2) 3_657 3_656
Li1 Li4 O1 50(2) 3_657 3_656
Li1 Li4 O1 100(3) 3_657 7_556
Li1 Li4 O2 48(2) 3_657 2_556
Li1 Li4 O2 101(3) 3_657 4_565
Li1 Li4 Li2 123(3) 7_555 1_555
Li1 Li4 Li2 90(3) 7_555 3_657
Li1 Li4 Li3 114(5) 7_555 1_555
Li1 Li4 Li3 90(5) 7_555 3_657
Li1 Li4 Li4 148(8) 7_555 5_667
Li1 Li4 Li4 98(5) 7_555 7_555
Li1 Li4 Li5 157(4) 7_555 1_556
Li1 Li4 P1 102(3) 7_555 1_556
Li1 Li4 P1 102(3) 7_555 3_656
Li1 Li4 Si1 102(3) 7_555 1_556
Li1 Li4 Si1 102(3) 7_555 3_656
Li1 Li4 O1 134(3) 7_555 3_656
Li1 Li4 O1 73(3) 7_555 7_556
Li1 Li4 O2 138(3) 7_555 2_556
Li1 Li4 O2 70(3) 7_555 4_565
Li2 Li4 Li2 148(3) 1_555 3_657
Li2 Li4 Li3 145(4) 1_555 3_657
Li2 Li4 Li4 89(6) 1_555 5_667
Li2 Li4 Li4 45(3) 1_555 7_555
Li2 Li4 Li5 76(3) 1_555 1_556
Li2 Li4 Li5 111(4) 1_555 5_666
Li2 Li4 Li6 101(7) 1_555 2_456
Li2 Li4 P1 90(3) 1_555 1_556
Li2 Li4 P1 89(3) 1_555 3_656
Li2 Li4 Si1 90(3) 1_555 1_556
Li2 Li4 Si1 89(3) 1_555 3_656
Li2 Li4 O1 57(3) 1_555 3_656
Li2 Li4 O1 129(3) 1_555 7_556
Li2 Li4 O2 60(3) 1_555 2_556
Li2 Li4 O2 125(3) 1_555 4_565
Li2 Li4 Li3 150(4) 3_657 1_555
Li2 Li4 Li4 58(6) 3_657 5_667
Li2 Li4 Li4 141(4) 3_657 7_555
Li2 Li4 Li5 73(3) 3_657 1_556
Li2 Li4 Li5 97(4) 3_657 5_666
Li2 Li4 Li6 105(5) 3_657 2_456
Li2 Li4 P1 84(2) 3_657 1_556
Li2 Li4 P1 81(2) 3_657 3_656
Li2 Li4 Si1 84(2) 3_657 1_556
Li2 Li4 Si1 81(2) 3_657 3_656
Li2 Li4 O1 100(2) 3_657 3_656
Li2 Li4 O1 57(3) 3_657 7_556
Li2 Li4 O2 98(3) 3_657 2_556
Li2 Li4 O2 60(3) 3_657 4_565
Li3 Li4 Li3 155(6) 1_555 3_657
Li3 Li4 Li4 96(8) 1_555 5_667
Li3 Li4 Li4 57(4) 1_555 7_555
Li3 Li4 Li5 88(4) 1_555 1_556
Li3 Li4 Li5 97(5) 1_555 5_666
Li3 Li4 Li6 104(7) 1_555 2_456
Li3 Li4 P1 107(5) 1_555 1_556
Li3 Li4 P1 76(3) 1_555 3_656
Li3 Li4 Si1 107(5) 1_555 1_556
Li3 Li4 Si1 76(3) 1_555 3_656
Li3 Li4 O1 50(3) 1_555 3_656
Li3 Li4 O1 145(5) 1_555 7_556
Li3 Li4 O2 77(4) 1_555 2_556
Li3 Li4 O2 109(4) 1_555 4_565
Li3 Li4 Li4 60(7) 3_657 5_667
Li3 Li4 Li4 127(4) 3_657 7_555
Li3 Li4 Li5 69(3) 3_657 1_556
Li3 Li4 Li5 103(5) 3_657 5_666
Li3 Li4 Li6 97(5) 3_657 2_456
Li3 Li4 P1 71(3) 3_657 1_556
Li3 Li4 P1 94(4) 3_657 3_656
Li3 Li4 Si1 71(3) 3_657 1_556
Li3 Li4 Si1 94(4) 3_657 3_656
Li3 Li4 O1 109(4) 3_657 3_656
Li3 Li4 O2 89(3) 3_657 2_556
Li3 Li4 O2 73(4) 3_657 4_565
Li4 Li4 Li4 109(7) 5_667 7_555
Li4 Li4 Li5 143(8) 5_667 5_666
Li4 Li4 Li6 143(11) 5_667 2_456
Li4 Li4 P1 80(6) 5_667 1_556
Li4 Li4 P1 72(6) 5_667 3_656
Li4 Li4 Si1 80(6) 5_667 1_556
Li4 Li4 Si1 72(6) 5_667 3_656
Li4 Li4 O1 58(6) 5_667 3_656
Li4 Li4 O1 90(6) 5_667 7_556
Li4 Li4 O2 58(6) 5_667 2_556
Li4 Li4 O2 89(6) 5_667 4_565
Li4 Li4 Li5 87(3) 7_555 1_556
Li4 Li4 Li5 107(5) 7_555 5_666
Li4 Li4 Li6 60(5) 7_555 2_456
Li4 Li4 P1 57(3) 7_555 1_556
Li4 Li4 P1 134(4) 7_555 3_656
Li4 Li4 Si1 57(3) 7_555 1_556
Li4 Li4 Si1 134(4) 7_555 3_656
Li4 Li4 O1 102(4) 7_555 3_656
Li4 Li4 O1 88(4) 7_555 7_556
Li4 Li4 O2 53(3) 7_555 2_556
Li4 Li4 O2 158(5) 7_555 4_565
Li5 Li4 Li5 166(4) 1_556 5_666
Li5 Li4 Li6 127(6) 1_556 2_456
Li5 Li4 P1 62(2) 1_556 1_556
Li5 Li4 P1 90(3) 1_556 3_656
Li5 Li4 Si1 62(2) 1_556 1_556
Li5 Li4 Si1 90(3) 1_556 3_656
Li5 Li4 O1 66(3) 1_556 3_656
Li5 Li4 O1 85(3) 1_556 7_556
Li5 Li4 O2 111(3) 1_556 4_565
Li5 Li4 Li6 65(5) 5_666 2_456
Li5 Li4 P1 128(4) 5_666 1_556
Li5 Li4 P1 78(3) 5_666 3_656
Li5 Li4 Si1 128(4) 5_666 1_556
Li5 Li4 Si1 78(3) 5_666 3_656
Li5 Li4 O1 107(4) 5_666 3_656
Li5 Li4 O1 98(4) 5_666 7_556
Li5 Li4 O2 158(4) 5_666 2_556
Li5 Li4 O2 54(3) 5_666 4_565
Li6 Li4 P1 64(5) 2_456 1_556
Li6 Li4 P1 143(6) 2_456 3_656
Li6 Li4 Si1 64(5) 2_456 1_556
Li6 Li4 Si1 143(6) 2_456 3_656
Li6 Li4 O1 154(7) 2_456 3_656
Li6 Li4 O1 56(4) 2_456 7_556
Li6 Li4 O2 96(6) 2_456 2_556
Li6 Li4 O2 113(5) 2_456 4_565
P1 Li4 P1 152(2) 1_556 3_656
P1 Li4 Si1 152(2) 1_556 3_656
P1 Li4 O1 124(2) 1_556 3_656
P1 Li4 O2 143(3) 1_556 4_565
P1 Li4 Si1 152(2) 3_656 1_556
P1 Li4 O1 138(3) 3_656 7_556
P1 Li4 O2 120(2) 3_656 2_556
Si1 Li4 Si1 152(2) 1_556 3_656
Si1 Li4 O1 124(2) 1_556 3_656
Si1 Li4 O2 143(3) 1_556 4_565
Si1 Li4 O1 138(3) 3_656 7_556
Si1 Li4 O2 120(2) 3_656 2_556
O1 Li4 O1 148(3) 3_656 7_556
O1 Li4 O2 85(2) 3_656 2_556
O1 Li4 O2 77(3) 3_656 4_565
O1 Li4 O2 77(3) 7_556 2_556
O1 Li4 O2 105(3) 7_556 4_565
O2 Li4 O2 147(3) 2_556 4_565
O3 Li5 Li1 94.1(15) 3_656 2_556
O3 Li5 Li1 76(3) 3_656 3_656
O3 Li5 Li1 162.0(14) 3_656 5_656
O3 Li5 Li2 106.0(15) 3_656 1_555
O3 Li5 Li3 117(3) 3_656 1_555
O3 Li5 Li4 78(3) 3_656 1_554
O3 Li5 Li4 66(4) 3_656 5_666
O3 Li5 Li5 162(3) 3_656 7_555
O3 Li5 Li6 133(5) 3_656 1_555
O3 Li5 Li6 59(4) 3_656 4_664
O3 Li5 P1 98.1(14) 3_656 1_555
O3 Li5 Si1 98.1(14) 3_656 1_555
O3 Li5 O1 106.3(16) 3_656 2_555
O3 Li5 O1 83.4(14) 3_656 3_655
O3 Li5 O1 73.3(16) 3_656 3_656
O3 Li5 O2 121.6(17) 3_656 2_555
Li1 Li5 Li1 112(3) 2_556 3_656
Li1 Li5 Li1 103.9(12) 2_556 5_656
Li1 Li5 Li2 73.2(13) 2_556 1_555
Li1 Li5 Li3 76(4) 2_556 1_555
Li1 Li5 Li4 169(3) 2_556 1_554
Li1 Li5 Li4 155(4) 2_556 5_666
Li1 Li5 Li5 97(2) 2_556 7_555
Li1 Li5 Li6 46(4) 2_556 1_555
Li1 Li5 Li6 83(4) 2_556 4_664
Li1 Li5 P1 138.5(13) 2_556 1_555
Li1 Li5 P1 70.3(13) 2_556 3_656
Li1 Li5 Si1 138.5(13) 2_556 1_555
Li1 Li5 Si1 70.3(13) 2_556 3_656
Li1 Li5 O1 48.6(15) 2_556 2_555
Li1 Li5 O1 125.6(13) 2_556 3_655
Li1 Li5 O1 45.4(15) 2_556 3_656
Li1 Li5 O2 140.3(17) 2_556 2_555
Li1 Li5 Li1 98(3) 3_656 5_656
Li1 Li5 Li2 174(3) 3_656 1_555
Li1 Li5 Li3 165(9) 3_656 1_555
Li1 Li5 Li4 59(5) 3_656 1_554
Li1 Li5 Li4 51(5) 3_656 5_666
Li1 Li5 Li5 113(4) 3_656 7_555
Li1 Li5 Li6 134(9) 3_656 1_555
Li1 Li5 P1 109(3) 3_656 1_555
Li1 Li5 P1 111(3) 3_656 3_656
Li1 Li5 Si1 109(3) 3_656 1_555
Li1 Li5 Si1 111(3) 3_656 3_656
Li1 Li5 O1 70(3) 3_656 2_555
Li1 Li5 O1 139(3) 3_656 3_656
Li1 Li5 O2 95(3) 3_656 2_555
Li1 Li5 Li2 79.3(12) 5_656 1_555
Li1 Li5 Li3 68(4) 5_656 1_555
Li1 Li5 Li4 84(3) 5_656 1_554
Li1 Li5 Li4 97(4) 5_656 5_666
Li1 Li5 Li6 63(4) 5_656 1_555
Li1 Li5 Li6 123(3) 5_656 4_664
Li1 Li5 P1 68.0(12) 5_656 1_555
Li1 Li5 P1 151.3(12) 5_656 3_656
Li1 Li5 Si1 68.0(12) 5_656 1_555
Li1 Li5 Si1 151.3(12) 5_656 3_656
Li1 Li5 O1 86.4(14) 5_656 2_555
Li1 Li5 O1 86.5(12) 5_656 3_655
Li1 Li5 O1 119.5(14) 5_656 3_656
Li2 Li5 Li4 116(3) 1_555 1_554
Li2 Li5 Li4 125(4) 1_555 5_666
Li2 Li5 Li5 63.7(19) 1_555 7_555
Li2 Li5 Li6 48(4) 1_555 1_555
Li2 Li5 Li6 151(4) 1_555 4_664
Li2 Li5 P1 65.3(13) 1_555 1_555
Li2 Li5 P1 72.1(13) 1_555 3_656
Li2 Li5 Si1 65.3(13) 1_555 1_555
Li2 Li5 Si1 72.1(13) 1_555 3_656
Li2 Li5 O1 113.9(15) 1_555 2_555
Li2 Li5 O1 159.1(14) 1_555 3_655
Li2 Li5 O1 46.0(14) 1_555 3_656
Li2 Li5 O2 80.0(17) 1_555 2_555
Li3 Li5 Li4 115(6) 1_555 1_554
Li3 Li5 Li4 126(7) 1_555 5_666
Li3 Li5 Li5 52(4) 1_555 7_555
Li3 Li5 Li6 158(6) 1_555 4_664
Li3 Li5 P1 64(4) 1_555 1_555
Li3 Li5 P1 84(3) 1_555 3_656
Li3 Li5 Si1 64(4) 1_555 1_555
Li3 Li5 Si1 84(3) 1_555 3_656
Li3 Li5 O1 110(5) 1_555 2_555
Li3 Li5 O1 151(5) 1_555 3_655
Li3 Li5 O1 56(3) 1_555 3_656
Li3 Li5 O2 73(5) 1_555 2_555
Li4 Li5 Li5 93(3) 1_554 7_555
Li4 Li5 Li6 145(7) 1_554 1_555
Li4 Li5 Li6 87(5) 1_554 4_664
Li4 Li5 P1 51(2) 1_554 1_555
Li4 Li5 P1 106(3) 1_554 3_656
Li4 Li5 Si1 51(2) 1_554 1_555
Li4 Li5 Si1 106(3) 1_554 3_656
Li4 Li5 O1 126(3) 1_554 2_555
Li4 Li5 O1 47(2) 1_554 3_655
Li4 Li5 O1 136(3) 1_554 3_656
Li4 Li5 O2 50(3) 1_554 2_555
Li4 Li5 Li5 107(4) 5_666 7_555
Li4 Li5 Li6 159(8) 5_666 1_555
Li4 Li5 Li6 74(6) 5_666 4_664
Li4 Li5 P1 62(3) 5_666 1_555
Li4 Li5 P1 97(4) 5_666 3_656
Li4 Li5 Si1 62(3) 5_666 1_555
Li4 Li5 Si1 97(4) 5_666 3_656
Li4 Li5 O1 121(4) 5_666 2_555
Li4 Li5 O1 132(5) 5_666 3_656
Li4 Li5 O2 64(4) 5_666 2_555
Li5 Li5 Li6 52(4) 7_555 1_555
Li5 Li5 Li6 137(4) 7_555 4_664
Li5 Li5 P1 64.1(18) 7_555 1_555
Li5 Li5 P1 136(2) 7_555 3_656
Li5 Li5 Si1 64.1(18) 7_555 1_555
Li5 Li5 Si1 136(2) 7_555 3_656
Li5 Li5 O1 92(2) 7_555 2_555
Li5 Li5 O1 102(2) 7_555 3_655
Li5 Li5 O1 105(2) 7_555 3_656
Li6 Li5 Li6 121(5) 1_555 4_664
Li6 Li5 P1 101(6) 1_555 1_555
Li6 Li5 P1 98(4) 1_555 3_656
Li6 Li5 Si1 101(6) 1_555 1_555
Li6 Li5 Si1 98(4) 1_555 3_656
Li6 Li5 O1 68(4) 1_555 2_555
Li6 Li5 O1 136(5) 1_555 3_655
Li6 Li5 O1 61(4) 1_555 3_656
Li6 Li5 O2 95(7) 1_555 2_555
Li6 Li5 P1 137(5) 4_664 1_555
Li6 Li5 P1 85(4) 4_664 3_656
Li6 Li5 Si1 137(5) 4_664 1_555
Li6 Li5 Si1 85(4) 4_664 3_656
Li6 Li5 O1 56(3) 4_664 2_555
Li6 Li5 O1 49(3) 4_664 3_655
Li6 Li5 O1 105(4) 4_664 3_656
Li6 Li5 O2 129(5) 4_664 2_555
P1 Li5 P1 97.1(12) 1_555 3_656
P1 Li5 Si1 97.1(12) 1_555 3_656
P1 Li5 O1 154.3(15) 1_555 2_555
P1 Li5 O1 95.2(12) 1_555 3_655
P1 Li5 O1 101.2(14) 1_555 3_656
P1 Li5 Si1 97.1(12) 3_656 1_555
P1 Li5 O1 107.2(15) 3_656 2_555
P1 Li5 O1 120.3(13) 3_656 3_655
P1 Li5 O2 128.0(16) 3_656 2_555
Si1 Li5 Si1 97.1(12) 1_555 3_656
Si1 Li5 O1 154.3(15) 1_555 2_555
Si1 Li5 O1 95.2(12) 1_555 3_655
Si1 Li5 O1 101.2(14) 1_555 3_656
Si1 Li5 O1 107.2(15) 3_656 2_555
Si1 Li5 O1 120.3(13) 3_656 3_655
Si1 Li5 O2 128.0(16) 3_656 2_555
O1 Li5 O1 80.0(15) 2_555 3_655
O1 Li5 O1 93.5(16) 2_555 3_656
O1 Li5 O2 124.3(18) 2_555 2_555
O1 Li5 O1 153.0(14) 3_655 3_656
O1 Li5 O2 79.2(16) 3_655 2_555
O1 Li5 O2 124.7(18) 3_656 2_555
O3 Li6 Li1 54(4) 2_556 2_556
O3 Li6 Li1 134(4) 2_556 3_656
O3 Li6 Li1 134(4) 2_556 5_656
O3 Li6 Li1 54(4) 2_556 8_556
O3 Li6 Li2 111(5) 2_556 1_555
O3 Li6 Li3 133(9) 2_556 1_555
O3 Li6 Li4 48(5) 2_556 2_556
O3 Li6 Li4 48(5) 2_556 8_556
O3 Li6 Li5 140(5) 2_556 1_555
O3 Li6 Li5 47(4) 2_556 4_665
O3 Li6 Li5 47(4) 2_556 6_645
O3 Li6 Li5 140(5) 2_556 7_555
O3 Li6 P1 85(4) 2_556 2_555
O3 Li6 Si1 85(4) 2_556 2_555
O3 Li6 O1 91(4) 2_556 2_555
O3 Li6 O1 92(4) 2_556 3_656
O3 Li6 O1 92(4) 2_556 5_656
O3 Li6 O1 91(4) 2_556 8_555
O3 Li6 O2 174(4) 2_556 2_555
Li1 Li6 Li1 84(3) 2_556 3_656
Li1 Li6 Li1 145(3) 2_556 5_656
Li1 Li6 Li1 106(4) 2_556 8_556
Li1 Li6 Li2 109(5) 2_556 1_555
Li1 Li6 Li3 119(8) 2_556 1_555
Li1 Li6 Li4 86(5) 2_556 2_556
Li1 Li6 Li5 86(4) 2_556 1_555
Li1 Li6 Li5 101(4) 2_556 6_645
Li1 Li6 Li5 156(5) 2_556 7_555
Li1 Li6 P1 80(4) 2_556 2_555
Li1 Li6 Si1 80(4) 2_556 2_555
Li1 Li6 O1 57(4) 2_556 2_555
Li1 Li6 O1 56(3) 2_556 3_656
Li1 Li6 O1 138(3) 2_556 5_656
Li1 Li6 O1 111(4) 2_556 8_555
Li1 Li6 O2 125(4) 2_556 2_555
Li1 Li6 Li1 71(3) 3_656 5_656
Li1 Li6 Li1 145(3) 3_656 8_556
Li1 Li6 Li2 98(4) 3_656 1_555
Li1 Li6 Li3 81(8) 3_656 1_555
Li1 Li6 Li4 122(4) 3_656 2_556
Li1 Li6 Li4 87(4) 3_656 8_556
Li1 Li6 Li5 95(3) 3_656 4_665
Li1 Li6 Li5 160(3) 3_656 6_645
Li1 Li6 Li5 75(4) 3_656 7_555
Li1 Li6 P1 69(3) 3_656 2_555
Li1 Li6 Si1 69(3) 3_656 2_555
Li1 Li6 O1 46(3) 3_656 2_555
Li1 Li6 O1 76(3) 3_656 3_656
Li1 Li6 O1 134(3) 3_656 5_656
Li1 Li6 O1 88(3) 3_656 8_555
Li1 Li6 Li1 84(3) 5_656 8_556
Li1 Li6 Li2 98(4) 5_656 1_555
Li1 Li6 Li3 81(8) 5_656 1_555
Li1 Li6 Li4 87(4) 5_656 2_556
Li1 Li6 Li4 122(4) 5_656 8_556
Li1 Li6 Li5 75(4) 5_656 1_555
Li1 Li6 Li5 160(3) 5_656 4_665
Li1 Li6 Li5 95(3) 5_656 6_645
Li1 Li6 P1 69(3) 5_656 2_555
Li1 Li6 Si1 69(3) 5_656 2_555
Li1 Li6 O1 88(3) 5_656 2_555
Li1 Li6 O1 134(3) 5_656 3_656
Li1 Li6 O1 76(3) 5_656 5_656
Li1 Li6 O1 46(3) 5_656 8_555
Li1 Li6 Li2 109(5) 8_556 1_555
Li1 Li6 Li3 119(8) 8_556 1_555
Li1 Li6 Li4 86(5) 8_556 8_556
Li1 Li6 Li5 156(5) 8_556 1_555
Li1 Li6 Li5 101(4) 8_556 4_665
Li1 Li6 Li5 86(4) 8_556 7_555
Li1 Li6 P1 80(4) 8_556 2_555
Li1 Li6 Si1 80(4) 8_556 2_555
Li1 Li6 O1 111(4) 8_556 2_555
Li1 Li6 O1 138(3) 8_556 3_656
Li1 Li6 O1 56(3) 8_556 5_656
Li1 Li6 O1 57(4) 8_556 8_555
Li1 Li6 O2 125(4) 8_556 2_555
Li2 Li6 Li4 139(6) 1_555 2_556
Li2 Li6 Li4 139(6) 1_555 8_556
Li2 Li6 Li5 85(5) 1_555 1_555
Li2 Li6 Li5 99(5) 1_555 4_665
Li2 Li6 Li5 99(5) 1_555 6_645
Li2 Li6 Li5 85(5) 1_555 7_555
Li2 Li6 P1 164(5) 1_555 2_555
Li2 Li6 Si1 164(5) 1_555 2_555
Li2 Li6 O1 140(5) 1_555 2_555
Li2 Li6 O1 56(4) 1_555 3_656
Li2 Li6 O1 56(4) 1_555 5_656
Li2 Li6 O1 140(5) 1_555 8_555
Li2 Li6 O2 75(5) 1_555 2_555
Li3 Li6 Li4 149(10) 1_555 2_556
Li3 Li6 Li4 149(10) 1_555 8_556
Li3 Li6 Li5 68(8) 1_555 1_555
Li3 Li6 Li5 113(8) 1_555 4_665
Li3 Li6 Li5 113(8) 1_555 6_645
Li3 Li6 Li5 68(8) 1_555 7_555
Li3 Li6 P1 142(9) 1_555 2_555
Li3 Li6 Si1 142(9) 1_555 2_555
Li3 Li6 O1 126(9) 1_555 2_555
Li3 Li6 O1 63(7) 1_555 3_656
Li3 Li6 O1 63(7) 1_555 5_656
Li3 Li6 O1 126(9) 1_555 8_555
Li3 Li6 O2 54(8) 1_555 2_555
Li4 Li6 Li4 59(5) 2_556 8_556
Li4 Li6 Li5 135(6) 2_556 1_555
Li4 Li6 Li5 88(4) 2_556 4_665
Li4 Li6 Li5 96(5) 2_556 7_555
Li4 Li6 P1 53(4) 2_556 2_555
Li4 Li6 Si1 53(4) 2_556 2_555
Li4 Li6 O1 81(4) 2_556 2_555
Li4 Li6 O1 138(5) 2_556 3_656
Li4 Li6 O1 87(4) 2_556 5_656
Li4 Li6 O2 127(5) 2_556 2_555
Li4 Li6 Li5 96(5) 8_556 1_555
Li4 Li6 Li5 88(4) 8_556 6_645
Li4 Li6 Li5 135(6) 8_556 7_555
Li4 Li6 P1 53(4) 8_556 2_555
Li4 Li6 Si1 53(4) 8_556 2_555
Li4 Li6 O1 87(4) 8_556 3_656
Li4 Li6 O1 138(5) 8_556 5_656
Li4 Li6 O1 81(4) 8_556 8_555
Li4 Li6 O2 127(5) 8_556 2_555
Li5 Li6 Li5 95(4) 1_555 4_665
Li5 Li6 Li5 169(5) 1_555 6_645
Li5 Li6 Li5 75(5) 1_555 7_555
Li5 Li6 P1 82(4) 1_555 2_555
Li5 Li6 Si1 82(4) 1_555 2_555
Li5 Li6 O1 58(4) 1_555 2_555
Li5 Li6 O1 67(4) 1_555 3_656
Li5 Li6 O1 126(4) 1_555 5_656
Li5 Li6 O1 99(4) 1_555 8_555
Li5 Li6 Li5 94(3) 4_665 6_645
Li5 Li6 Li5 169(5) 4_665 7_555
Li5 Li6 P1 93(4) 4_665 2_555
Li5 Li6 Si1 93(4) 4_665 2_555
Li5 Li6 O1 72(3) 4_665 2_555
Li5 Li6 O1 51(3) 4_665 3_656
Li5 Li6 O1 124(3) 4_665 5_656
Li5 Li6 O1 121(4) 4_665 8_555
Li5 Li6 O2 133(4) 4_665 2_555
Li5 Li6 Li5 95(4) 6_645 7_555
Li5 Li6 P1 93(4) 6_645 2_555
Li5 Li6 Si1 93(4) 6_645 2_555
Li5 Li6 O1 121(4) 6_645 2_555
Li5 Li6 O1 124(3) 6_645 3_656
Li5 Li6 O1 51(3) 6_645 5_656
Li5 Li6 O1 72(3) 6_645 8_555
Li5 Li6 O2 133(4) 6_645 2_555
Li5 Li6 P1 82(4) 7_555 2_555
Li5 Li6 Si1 82(4) 7_555 2_555
Li5 Li6 O1 99(4) 7_555 2_555
Li5 Li6 O1 126(4) 7_555 3_656
Li5 Li6 O1 67(4) 7_555 5_656
Li5 Li6 O1 58(4) 7_555 8_555
P1 Li6 O1 126(3) 2_555 3_656
P1 Li6 O1 126(3) 2_555 5_656
P1 Li6 O2 88(4) 2_555 2_555
Si1 Li6 O1 126(3) 2_555 3_656
Si1 Li6 O1 126(3) 2_555 5_656
Si1 Li6 O2 88(4) 2_555 2_555
O1 Li6 O1 91(3) 2_555 3_656
O1 Li6 O1 160(3) 2_555 5_656
O1 Li6 O1 69(4) 2_555 8_555
O1 Li6 O2 84(4) 2_555 2_555
O1 Li6 O1 108(3) 3_656 5_656
O1 Li6 O1 160(3) 3_656 8_555
O1 Li6 O2 92(3) 3_656 2_555
O1 Li6 O1 91(3) 5_656 8_555
O1 Li6 O2 92(3) 5_656 2_555
O1 Li6 O2 84(4) 8_555 2_555
O3 P1 Li3 52(3) 1_555 1_555
O3 P1 Li4 144(4) 1_555 1_554
O3 P1 Li4 119(4) 1_555 3_646
O3 P1 Li4 119(4) 1_555 5_666
O3 P1 Li4 144(4) 1_555 7_554
O3 P1 Li5 88.4(19) 1_555 1_555
O3 P1 Li5 48.8(14) 1_555 3_646
O3 P1 Li5 48.8(14) 1_555 5_666
O3 P1 Li5 88.4(19) 1_555 7_555
O3 P1 Li6 137(7) 1_555 2_455
O3 P1 O1 109.36(19) 1_555 1_555
O3 P1 O1 109.36(19) 1_555 7_555
O3 P1 O2 109.7(2) 1_555 2_555
Li1 P1 Li1 61.4(2) 1_555 7_555
Li1 P1 Li2 59.1(3) 1_555 1_555
Li1 P1 Li3 73(3) 1_555 1_555
Li1 P1 Li4 176(3) 1_555 1_554
Li1 P1 Li4 101(3) 1_555 3_646
Li1 P1 Li4 153(3) 1_555 5_666
Li1 P1 Li4 116(3) 1_555 7_554
Li1 P1 Li5 115.5(16) 1_555 1_555
Li1 P1 Li5 76.5(13) 1_555 5_666
Li1 P1 Li5 89.2(15) 1_555 7_555
Li1 P1 Li6 115(4) 1_555 2_455
Li1 P1 O1 74.5(3) 1_555 1_555
Li1 P1 O1 124.4(3) 1_555 7_555
Li1 P1 O2 121.3(4) 1_555 2_555
Li1 P1 Li2 59.1(3) 7_555 1_555
Li1 P1 Li3 73(3) 7_555 1_555
Li1 P1 Li4 116(3) 7_555 1_554
Li1 P1 Li4 153(3) 7_555 3_646
Li1 P1 Li4 101(3) 7_555 5_666
Li1 P1 Li4 176(3) 7_555 7_554
Li1 P1 Li5 89.2(15) 7_555 1_555
Li1 P1 Li5 76.5(13) 7_555 3_646
Li1 P1 Li5 115.5(16) 7_555 7_555
Li1 P1 Li6 115(4) 7_555 2_455
Li1 P1 O1 124.4(3) 7_555 1_555
Li1 P1 O1 74.5(3) 7_555 7_555
Li1 P1 O2 121.3(4) 7_555 2_555
Li2 P1 Li4 123(3) 1_555 1_554
Li2 P1 Li4 95(3) 1_555 3_646
Li2 P1 Li4 95(3) 1_555 5_666
Li2 P1 Li4 123(3) 1_555 7_554
Li2 P1 Li5 56.7(12) 1_555 1_555
Li2 P1 Li5 66.5(13) 1_555 3_646
Li2 P1 Li5 66.5(13) 1_555 5_666
Li2 P1 Li5 56.7(12) 1_555 7_555
Li2 P1 Li6 173(6) 1_555 2_455
Li2 P1 O1 123.2(5) 1_555 1_555
Li2 P1 O1 123.2(5) 1_555 7_555
Li2 P1 O2 73.9(4) 1_555 2_555
Li3 P1 Li4 110(5) 1_555 1_554
Li3 P1 Li4 83(4) 1_555 3_646
Li3 P1 Li4 83(4) 1_555 5_666
Li3 P1 Li4 110(5) 1_555 7_554
Li3 P1 Li5 77(3) 1_555 3_646
Li3 P1 Li5 77(3) 1_555 5_666
Li3 P1 Li6 170(7) 1_555 2_455
Li3 P1 O1 125(5) 1_555 1_555
Li3 P1 O1 125(5) 1_555 7_555
Li3 P1 O2 57(4) 1_555 2_555
Li4 P1 Li4 83(4) 1_554 3_646
Li4 P1 Li4 67(3) 1_554 7_554
Li4 P1 Li5 67(3) 1_554 1_555
Li4 P1 Li5 167(4) 1_554 3_646
Li4 P1 Li5 101(3) 1_554 5_666
Li4 P1 Li5 95(3) 1_554 7_555
Li4 P1 Li6 63(5) 1_554 2_455
Li4 P1 O1 106(4) 1_554 1_555
Li4 P1 O1 52(3) 1_554 7_555
Li4 P1 O2 62(3) 1_554 2_555
Li4 P1 Li4 87(4) 3_646 5_666
Li4 P1 Li5 80(3) 3_646 1_555
Li4 P1 Li5 87(3) 3_646 3_646
Li4 P1 Li5 160(4) 3_646 5_666
Li4 P1 Li6 90(5) 3_646 2_455
Li4 P1 O1 62(3) 3_646 1_555
Li4 P1 O1 131(4) 3_646 7_555
Li4 P1 O2 48(2) 3_646 2_555
Li4 P1 Li4 83(4) 5_666 7_554
Li4 P1 Li5 160(4) 5_666 3_646
Li4 P1 Li5 87(3) 5_666 5_666
Li4 P1 Li5 80(3) 5_666 7_555
Li4 P1 Li6 90(5) 5_666 2_455
Li4 P1 O1 131(4) 5_666 1_555
Li4 P1 O1 62(3) 5_666 7_555
Li4 P1 O2 48(2) 5_666 2_555
Li4 P1 Li5 95(3) 7_554 1_555
Li4 P1 Li5 101(3) 7_554 3_646
Li4 P1 Li5 167(4) 7_554 5_666
Li4 P1 Li5 67(3) 7_554 7_555
Li4 P1 Li6 63(5) 7_554 2_455
Li4 P1 O1 52(3) 7_554 1_555
Li4 P1 O1 106(4) 7_554 7_555
Li4 P1 O2 62(3) 7_554 2_555
Li5 P1 Li5 120(2) 1_555 3_646
Li5 P1 Li5 83(2) 1_555 5_666
Li5 P1 Li5 51.8(15) 1_555 7_555
Li5 P1 Li6 129(6) 1_555 2_455
Li5 P1 O1 142(2) 1_555 1_555
Li5 P1 O1 95(2) 1_555 7_555
Li5 P1 Li5 92(2) 3_646 5_666
Li5 P1 Li5 83(2) 3_646 7_555
Li5 P1 Li6 109(5) 3_646 2_455
Li5 P1 O1 61.6(17) 3_646 1_555
Li5 P1 O1 134(2) 3_646 7_555
Li5 P1 O2 116(2) 3_646 2_555
Li5 P1 Li5 120(2) 5_666 7_555
Li5 P1 Li6 109(5) 5_666 2_455
Li5 P1 O1 134(2) 5_666 1_555
Li5 P1 O1 61.6(17) 5_666 7_555
Li5 P1 O2 116(2) 5_666 2_555
Li5 P1 Li6 129(6) 7_555 2_455
Li5 P1 O1 95(2) 7_555 1_555
Li5 P1 O1 142(2) 7_555 7_555
Li6 P1 O1 56(4) 2_455 1_555
Li6 P1 O1 56(4) 2_455 7_555
Li6 P1 O2 113(7) 2_455 2_555
O1 P1 O1 109.12(14) 1_555 7_555
O1 P1 O2 109.62(19) 1_555 2_555
O1 P1 O2 109.62(19) 7_555 2_555
O3 Si1 Li3 52(3) 1_555 1_555
O3 Si1 Li4 144(4) 1_555 1_554
O3 Si1 Li4 119(4) 1_555 3_646
O3 Si1 Li4 119(4) 1_555 5_666
O3 Si1 Li4 144(4) 1_555 7_554
O3 Si1 Li5 88.4(19) 1_555 1_555
O3 Si1 Li5 48.8(14) 1_555 3_646
O3 Si1 Li5 48.8(14) 1_555 5_666
O3 Si1 Li5 88.4(19) 1_555 7_555
O3 Si1 Li6 137(7) 1_555 2_455
O3 Si1 O1 109.36(19) 1_555 1_555
O3 Si1 O1 109.36(19) 1_555 7_555
O3 Si1 O2 109.7(2) 1_555 2_555
Li1 Si1 Li1 61.4(2) 1_555 7_555
Li1 Si1 Li2 59.1(3) 1_555 1_555
Li1 Si1 Li3 73(3) 1_555 1_555
Li1 Si1 Li4 176(3) 1_555 1_554
Li1 Si1 Li4 101(3) 1_555 3_646
Li1 Si1 Li4 153(3) 1_555 5_666
Li1 Si1 Li4 116(3) 1_555 7_554
Li1 Si1 Li5 115.5(16) 1_555 1_555
Li1 Si1 Li5 76.5(13) 1_555 5_666
Li1 Si1 Li5 89.2(15) 1_555 7_555
Li1 Si1 Li6 115(4) 1_555 2_455
Li1 Si1 O1 74.5(3) 1_555 1_555
Li1 Si1 O1 124.4(3) 1_555 7_555
Li1 Si1 O2 121.3(4) 1_555 2_555
Li1 Si1 Li2 59.1(3) 7_555 1_555
Li1 Si1 Li3 73(3) 7_555 1_555
Li1 Si1 Li4 116(3) 7_555 1_554
Li1 Si1 Li4 153(3) 7_555 3_646
Li1 Si1 Li4 101(3) 7_555 5_666
Li1 Si1 Li4 176(3) 7_555 7_554
Li1 Si1 Li5 89.2(15) 7_555 1_555
Li1 Si1 Li5 76.5(13) 7_555 3_646
Li1 Si1 Li5 115.5(16) 7_555 7_555
Li1 Si1 Li6 115(4) 7_555 2_455
Li1 Si1 O1 124.4(3) 7_555 1_555
Li1 Si1 O1 74.5(3) 7_555 7_555
Li1 Si1 O2 121.3(4) 7_555 2_555
Li2 Si1 Li4 123(3) 1_555 1_554
Li2 Si1 Li4 95(3) 1_555 3_646
Li2 Si1 Li4 95(3) 1_555 5_666
Li2 Si1 Li4 123(3) 1_555 7_554
Li2 Si1 Li5 56.7(12) 1_555 1_555
Li2 Si1 Li5 66.5(13) 1_555 3_646
Li2 Si1 Li5 66.5(13) 1_555 5_666
Li2 Si1 Li5 56.7(12) 1_555 7_555
Li2 Si1 Li6 173(6) 1_555 2_455
Li2 Si1 O1 123.2(5) 1_555 1_555
Li2 Si1 O1 123.2(5) 1_555 7_555
Li2 Si1 O2 73.9(4) 1_555 2_555
Li3 Si1 Li4 110(5) 1_555 1_554
Li3 Si1 Li4 83(4) 1_555 3_646
Li3 Si1 Li4 83(4) 1_555 5_666
Li3 Si1 Li4 110(5) 1_555 7_554
Li3 Si1 Li5 77(3) 1_555 3_646
Li3 Si1 Li5 77(3) 1_555 5_666
Li3 Si1 Li6 170(7) 1_555 2_455
Li3 Si1 O1 125(5) 1_555 1_555
Li3 Si1 O1 125(5) 1_555 7_555
Li3 Si1 O2 57(4) 1_555 2_555
Li4 Si1 Li4 83(4) 1_554 3_646
Li4 Si1 Li4 67(3) 1_554 7_554
Li4 Si1 Li5 67(3) 1_554 1_555
Li4 Si1 Li5 167(4) 1_554 3_646
Li4 Si1 Li5 101(3) 1_554 5_666
Li4 Si1 Li5 95(3) 1_554 7_555
Li4 Si1 Li6 63(5) 1_554 2_455
Li4 Si1 O1 106(4) 1_554 1_555
Li4 Si1 O1 52(3) 1_554 7_555
Li4 Si1 O2 62(3) 1_554 2_555
Li4 Si1 Li4 87(4) 3_646 5_666
Li4 Si1 Li5 80(3) 3_646 1_555
Li4 Si1 Li5 87(3) 3_646 3_646
Li4 Si1 Li5 160(4) 3_646 5_666
Li4 Si1 Li6 90(5) 3_646 2_455
Li4 Si1 O1 62(3) 3_646 1_555
Li4 Si1 O1 131(4) 3_646 7_555
Li4 Si1 O2 48(2) 3_646 2_555
Li4 Si1 Li4 83(4) 5_666 7_554
Li4 Si1 Li5 160(4) 5_666 3_646
Li4 Si1 Li5 87(3) 5_666 5_666
Li4 Si1 Li5 80(3) 5_666 7_555
Li4 Si1 Li6 90(5) 5_666 2_455
Li4 Si1 O1 131(4) 5_666 1_555
Li4 Si1 O1 62(3) 5_666 7_555
Li4 Si1 O2 48(2) 5_666 2_555
Li4 Si1 Li5 95(3) 7_554 1_555
Li4 Si1 Li5 101(3) 7_554 3_646
Li4 Si1 Li5 167(4) 7_554 5_666
Li4 Si1 Li5 67(3) 7_554 7_555
Li4 Si1 Li6 63(5) 7_554 2_455
Li4 Si1 O1 52(3) 7_554 1_555
Li4 Si1 O1 106(4) 7_554 7_555
Li4 Si1 O2 62(3) 7_554 2_555
Li5 Si1 Li5 120(2) 1_555 3_646
Li5 Si1 Li5 83(2) 1_555 5_666
Li5 Si1 Li5 51.8(15) 1_555 7_555
Li5 Si1 Li6 129(6) 1_555 2_455
Li5 Si1 O1 142(2) 1_555 1_555
Li5 Si1 O1 95(2) 1_555 7_555
Li5 Si1 Li5 92(2) 3_646 5_666
Li5 Si1 Li5 83(2) 3_646 7_555
Li5 Si1 Li6 109(5) 3_646 2_455
Li5 Si1 O1 61.6(17) 3_646 1_555
Li5 Si1 O1 134(2) 3_646 7_555
Li5 Si1 O2 116(2) 3_646 2_555
Li5 Si1 Li5 120(2) 5_666 7_555
Li5 Si1 Li6 109(5) 5_666 2_455
Li5 Si1 O1 134(2) 5_666 1_555
Li5 Si1 O1 61.6(17) 5_666 7_555
Li5 Si1 O2 116(2) 5_666 2_555
Li5 Si1 Li6 129(6) 7_555 2_455
Li5 Si1 O1 95(2) 7_555 1_555
Li5 Si1 O1 142(2) 7_555 7_555
Li6 Si1 O1 56(4) 2_455 1_555
Li6 Si1 O1 56(4) 2_455 7_555
Li6 Si1 O2 113(7) 2_455 2_555
O1 Si1 O1 109.12(14) 1_555 7_555
O1 Si1 O2 109.62(19) 1_555 2_555
O1 Si1 O2 109.62(19) 7_555 2_555
O3 O1 Li1 151.9(4) 1_555 1_554
O3 O1 Li1 97.7(3) 1_555 4_554
O3 O1 Li2 110.7(3) 1_555 3_646
O3 O1 Li3 93.7(20) 1_555 3_646
O3 O1 Li4 95(3) 1_555 3_646
O3 O1 Li4 116(4) 1_555 7_554
O3 O1 Li5 112(2) 1_555 2_455
O3 O1 Li5 153(2) 1_555 3_645
O3 O1 Li5 47.1(13) 1_555 3_646
O3 O1 Li6 114(5) 1_555 2_455
O3 O1 Li6 98(3) 1_555 3_646
O3 O1 O1 60.03(8) 1_555 7_555
O3 O1 O2 60.15(10) 1_555 2_555
O3 O1 O2 140.77(12) 1_555 4_554
Li1 O1 Li1 167.8(5) 1_554 1_555
Li1 O1 Li1 101.7(5) 1_554 4_554
Li1 O1 Li2 82.0(4) 1_554 3_646
Li1 O1 Li3 105(4) 1_554 3_646
Li1 O1 Li4 73(3) 1_554 3_646
Li1 O1 Li5 81.4(20) 1_554 2_455
Li1 O1 Li5 158(3) 1_554 3_646
Li1 O1 Li6 53(3) 1_554 2_455
Li1 O1 Li6 109(5) 1_554 3_646
Li1 O1 P1 116.6(4) 1_554 1_555
Li1 O1 Si1 116.6(4) 1_554 1_555
Li1 O1 O1 97.1(3) 1_554 7_555
Li1 O1 O2 95.2(3) 1_554 2_555
Li1 O1 Li1 73.9(3) 1_555 4_554
Li1 O1 Li2 88.6(4) 1_555 3_646
Li1 O1 Li3 64(3) 1_555 3_646
Li1 O1 Li4 108(3) 1_555 3_646
Li1 O1 Li4 139(4) 1_555 7_554
Li1 O1 Li5 96.3(20) 1_555 2_455
Li1 O1 Li5 163.3(20) 1_555 3_645
Li1 O1 Li6 135(5) 1_555 2_455
Li1 O1 Li6 59(3) 1_555 3_646
Li1 O1 P1 75.0(3) 1_555 1_555
Li1 O1 Si1 75.0(3) 1_555 1_555
Li1 O1 O1 94.8(2) 1_555 7_555
Li1 O1 O2 93.1(2) 1_555 2_555
Li1 O1 O2 131.7(3) 1_555 4_554
Li1 O1 Li2 108.8(5) 4_554 3_646
Li1 O1 Li3 94(3) 4_554 3_646
Li1 O1 Li4 160(4) 4_554 3_646
Li1 O1 Li4 144(4) 4_554 7_554
Li1 O1 Li5 104.9(20) 4_554 3_645
Li1 O1 Li5 77.1(19) 4_554 3_646
Li1 O1 Li6 77(4) 4_554 2_455
Li1 O1 Li6 54(3) 4_554 3_646
Li1 O1 P1 118.5(4) 4_554 1_555
Li1 O1 Si1 118.5(4) 4_554 1_555
Li1 O1 O1 97.6(3) 4_554 7_555
Li1 O1 O2 153.8(3) 4_554 2_555
Li1 O1 O2 117.1(3) 4_554 4_554
Li2 O1 Li4 52(2) 3_646 3_646
Li2 O1 Li4 69(3) 3_646 7_554
Li2 O1 Li5 118(2) 3_646 2_455
Li2 O1 Li5 75.9(16) 3_646 3_645
Li2 O1 Li5 78.0(19) 3_646 3_646
Li2 O1 Li6 134(5) 3_646 2_455
Li2 O1 Li6 58(4) 3_646 3_646
Li2 O1 P1 121.95(18) 3_646 1_555
Li2 O1 Si1 121.95(18) 3_646 1_555
Li2 O1 O1 153.20(16) 3_646 7_555
Li2 O1 O2 93.13(18) 3_646 2_555
Li3 O1 Li4 71(4) 3_646 3_646
Li3 O1 Li4 93(5) 3_646 7_554
Li3 O1 Li5 111(4) 3_646 2_455
Li3 O1 Li5 99(4) 3_646 3_645
Li3 O1 Li5 54(3) 3_646 3_646
Li3 O1 Li6 152(6) 3_646 2_455
Li3 O1 P1 117.7(13) 3_646 1_555
Li3 O1 Si1 117.7(13) 3_646 1_555
Li3 O1 O1 152.4(16) 3_646 7_555
Li3 O1 O2 101(2) 3_646 2_555
Li3 O1 O2 68(3) 3_646 4_554
Li4 O1 Li5 153(4) 3_646 2_455
Li4 O1 Li5 68(3) 3_646 3_645
Li4 O1 Li5 101(4) 3_646 3_646
Li4 O1 Li6 111(7) 3_646 2_455
Li4 O1 Li6 109(7) 3_646 3_646
Li4 O1 P1 80(3) 3_646 1_555
Li4 O1 Si1 80(3) 3_646 1_555
Li4 O1 O1 102(3) 3_646 7_555
Li4 O1 O2 45(2) 3_646 2_555
Li4 O1 O2 47(2) 3_646 4_554
Li4 O1 Li5 124(5) 7_554 2_455
Li4 O1 Li5 133(5) 7_554 3_646
Li4 O1 Li6 80(6) 7_554 2_455
Li4 O1 Li6 124(7) 7_554 3_646
Li4 O1 P1 88(4) 7_554 1_555
Li4 O1 Si1 88(4) 7_554 1_555
Li4 O1 O1 92(3) 7_554 7_555
Li4 O1 O2 57(3) 7_554 2_555
Li5 O1 Li5 86(3) 2_455 3_645
Li5 O1 Li5 101(3) 2_455 3_646
Li5 O1 Li6 54(4) 2_455 2_455
Li5 O1 Li6 73(4) 2_455 3_646
Li5 O1 P1 119(3) 2_455 1_555
Li5 O1 Si1 119(3) 2_455 1_555
Li5 O1 O1 88.0(18) 2_455 7_555
Li5 O1 O2 148(2) 2_455 2_555
Li5 O1 O2 107.4(20) 2_455 4_554
Li5 O1 Li5 153(3) 3_645 3_646
Li5 O1 Li6 59(3) 3_645 2_455
Li5 O1 Li6 107(5) 3_645 3_646
Li5 O1 P1 118(2) 3_645 1_555
Li5 O1 Si1 118(2) 3_645 1_555
Li5 O1 O1 101.9(16) 3_645 7_555
Li5 O1 O2 94.0(16) 3_645 2_555
Li5 O1 Li6 144(6) 3_646 2_455
Li5 O1 Li6 52(3) 3_646 3_646
Li5 O1 P1 82(2) 3_646 1_555
Li5 O1 Si1 82(2) 3_646 1_555
Li5 O1 O1 104.5(19) 3_646 7_555
Li5 O1 O2 94.3(18) 3_646 2_555
Li5 O1 O2 121(2) 3_646 4_554
Li6 O1 Li6 125(5) 2_455 3_646
Li6 O1 P1 90(6) 2_455 1_555
Li6 O1 Si1 90(6) 2_455 1_555
Li6 O1 O1 56(3) 2_455 7_555
Li6 O1 O2 98(6) 2_455 2_555
Li6 O1 O2 92(4) 2_455 4_554
Li6 O1 P1 134(4) 3_646 1_555
Li6 O1 Si1 134(4) 3_646 1_555
Li6 O1 O1 144(2) 3_646 7_555
Li6 O1 O2 137(5) 3_646 2_555
Li6 O1 O2 89(4) 3_646 4_554
P1 O1 O2 123.30(14) 1_555 4_554
Si1 O1 O2 123.30(14) 1_555 4_554
O1 O1 O2 60.18(8) 7_555 2_555
O1 O1 O2 126.59(9) 7_555 4_554
O2 O1 O2 88.65(9) 2_555 4_554
O3 O2 Li1 114.1(3) 2_455 4_554
O3 O2 Li1 114.1(3) 2_455 6_554
O3 O2 Li2 150.2(6) 2_455 2_456
O3 O2 Li3 50(3) 2_455 2_455
O3 O2 Li3 155(4) 2_455 2_456
O3 O2 Li4 106(3) 2_455 2_456
O3 O2 Li4 105(4) 2_455 4_564
O3 O2 Li4 105(4) 2_455 6_544
O3 O2 Li4 106(3) 2_455 8_456
O3 O2 Li5 93(2) 2_455 2_455
O3 O2 Li5 93(2) 2_455 8_455
O3 O2 Li6 82(5) 2_455 2_455
O3 O2 O1 59.71(10) 2_455 2_455
O3 O2 O1 142.63(13) 2_455 4_555
O3 O2 O1 142.63(13) 2_455 6_555
O3 O2 O1 59.71(10) 2_455 8_455
Li1 O2 Li1 104.9(4) 4_554 6_554
Li1 O2 Li2 91.1(5) 4_554 2_455
Li1 O2 Li2 82.6(5) 4_554 2_456
Li1 O2 Li3 85(4) 4_554 2_455
Li1 O2 Li3 80(3) 4_554 2_456
Li1 O2 Li4 75(3) 4_554 2_456
Li1 O2 Li4 139(4) 4_554 4_564
Li1 O2 Li4 135(4) 4_554 8_456
Li1 O2 Li5 104(2) 4_554 8_455
Li1 O2 Li6 67(4) 4_554 2_455
Li1 O2 P1 126.4(4) 4_554 2_455
Li1 O2 Si1 126.4(4) 4_554 2_455
Li1 O2 O1 156.9(3) 4_554 2_455
Li1 O2 O1 101.6(3) 4_554 6_555
Li1 O2 O1 97.6(3) 4_554 8_455
Li1 O2 Li2 91.1(5) 6_554 2_455
Li1 O2 Li2 82.6(5) 6_554 2_456
Li1 O2 Li3 85(4) 6_554 2_455
Li1 O2 Li3 80(3) 6_554 2_456
Li1 O2 Li4 135(4) 6_554 2_456
Li1 O2 Li4 139(4) 6_554 6_544
Li1 O2 Li4 75(3) 6_554 8_456
Li1 O2 Li5 104(2) 6_554 2_455
Li1 O2 Li6 67(4) 6_554 2_455
Li1 O2 P1 126.4(4) 6_554 2_455
Li1 O2 Si1 126.4(4) 6_554 2_455
Li1 O2 O1 97.6(3) 6_554 2_455
Li1 O2 O1 101.6(3) 6_554 4_555
Li1 O2 O1 156.9(3) 6_554 8_455
Li2 O2 Li2 169.7(7) 2_455 2_456
Li2 O2 Li3 165(4) 2_455 2_456
Li2 O2 Li4 134(3) 2_455 2_456
Li2 O2 Li4 112(4) 2_455 4_564
Li2 O2 Li4 112(4) 2_455 6_544
Li2 O2 Li4 134(3) 2_455 8_456
Li2 O2 Li5 65.6(20) 2_455 2_455
Li2 O2 Li5 65.6(20) 2_455 8_455
Li2 O2 P1 75.1(4) 2_455 2_455
Li2 O2 Si1 75.1(4) 2_455 2_455
Li2 O2 O1 94.0(3) 2_455 2_455
Li2 O2 O1 133.0(4) 2_455 4_555
Li2 O2 O1 133.0(4) 2_455 6_555
Li2 O2 O1 94.0(3) 2_455 8_455
Li2 O2 Li3 160(6) 2_456 2_455
Li2 O2 Li4 53(2) 2_456 2_456
Li2 O2 Li4 69(3) 2_456 4_564
Li2 O2 Li4 69(3) 2_456 6_544
Li2 O2 Li4 53(2) 2_456 8_456
Li2 O2 Li5 108(3) 2_456 2_455
Li2 O2 Li5 108(3) 2_456 8_455
Li2 O2 Li6 128(6) 2_456 2_455
Li2 O2 P1 115.2(6) 2_456 2_455
Li2 O2 Si1 115.2(6) 2_456 2_455
Li2 O2 O1 95.0(4) 2_456 2_455
Li2 O2 O1 95.0(4) 2_456 8_455
Li3 O2 Li3 155(7) 2_455 2_456
Li3 O2 Li4 138(6) 2_455 2_456
Li3 O2 Li4 112(6) 2_455 4_564
Li3 O2 Li4 112(6) 2_455 6_544
Li3 O2 Li4 138(6) 2_455 8_456
Li3 O2 Li5 60(4) 2_455 2_455
Li3 O2 Li5 60(4) 2_455 8_455
Li3 O2 P1 85(5) 2_455 2_455
Li3 O2 Si1 85(5) 2_455 2_455
Li3 O2 O1 103(4) 2_455 2_455
Li3 O2 O1 127(5) 2_455 4_555
Li3 O2 O1 127(5) 2_455 6_555
Li3 O2 O1 103(4) 2_455 8_455
Li3 O2 Li4 56(3) 2_456 2_456
Li3 O2 Li4 69(4) 2_456 4_564
Li3 O2 Li4 69(4) 2_456 6_544
Li3 O2 Li4 56(3) 2_456 8_456
Li3 O2 Li5 105(5) 2_456 2_455
Li3 O2 Li5 105(5) 2_456 8_455
Li3 O2 Li6 123(6) 2_456 2_455
Li3 O2 P1 120(5) 2_456 2_455
Li3 O2 Si1 120(5) 2_456 2_455
Li3 O2 O1 99(3) 2_456 2_455
Li3 O2 O1 99(3) 2_456 8_455
Li4 O2 Li4 107(5) 2_456 4_564
Li4 O2 Li4 75(4) 2_456 8_456
Li4 O2 Li5 94(4) 2_456 2_455
Li4 O2 Li5 160(5) 2_456 8_455
Li4 O2 Li6 141(7) 2_456 2_455
Li4 O2 P1 78(3) 2_456 2_455
Li4 O2 Si1 78(3) 2_456 2_455
Li4 O2 O1 85(3) 2_456 2_455
Li4 O2 O1 48(2) 2_456 4_555
Li4 O2 O1 93(3) 2_456 6_555
Li4 O2 O1 46(2) 2_456 8_455
Li4 O2 Li4 135(6) 4_564 6_544
Li4 O2 Li5 148(5) 4_564 2_455
Li4 O2 Li5 61(4) 4_564 8_455
Li4 O2 Li6 108(6) 4_564 2_455
Li4 O2 P1 93(4) 4_564 2_455
Li4 O2 Si1 93(4) 4_564 2_455
Li4 O2 O1 58(3) 4_564 2_455
Li4 O2 O1 108(3) 4_564 4_555
Li4 O2 O1 113(4) 4_564 8_455
Li4 O2 Li4 107(5) 6_544 8_456
Li4 O2 Li5 61(4) 6_544 2_455
Li4 O2 Li5 148(5) 6_544 8_455
Li4 O2 Li6 108(6) 6_544 2_455
Li4 O2 P1 93(4) 6_544 2_455
Li4 O2 Si1 93(4) 6_544 2_455
Li4 O2 O1 113(4) 6_544 2_455
Li4 O2 O1 108(3) 6_544 6_555
Li4 O2 O1 58(3) 6_544 8_455
Li4 O2 Li5 160(5) 8_456 2_455
Li4 O2 Li5 94(4) 8_456 8_455
Li4 O2 Li6 141(7) 8_456 2_455
Li4 O2 P1 78(3) 8_456 2_455
Li4 O2 Si1 78(3) 8_456 2_455
Li4 O2 O1 46(2) 8_456 2_455
Li4 O2 O1 93(3) 8_456 4_555
Li4 O2 O1 48(2) 8_456 6_555
Li4 O2 O1 85(3) 8_456 8_455
Li5 O2 Li5 92(3) 2_455 8_455
Li5 O2 Li6 47(4) 2_455 2_455
Li5 O2 P1 116(3) 2_455 2_455
Li5 O2 Si1 116(3) 2_455 2_455
Li5 O2 O1 151(3) 2_455 2_455
Li5 O2 O1 67.4(20) 2_455 4_555
Li5 O2 O1 118(2) 2_455 6_555
Li5 O2 O1 99(2) 2_455 8_455
Li5 O2 Li6 47(4) 8_455 2_455
Li5 O2 P1 116(3) 8_455 2_455
Li5 O2 Si1 116(3) 8_455 2_455
Li5 O2 O1 99(2) 8_455 2_455
Li5 O2 O1 118(2) 8_455 4_555
Li5 O2 O1 67.4(20) 8_455 6_555
Li5 O2 O1 151(3) 8_455 8_455
Li6 O2 P1 117(8) 2_455 2_455
Li6 O2 Si1 117(8) 2_455 2_455
Li6 O2 O1 129(6) 2_455 2_455
Li6 O2 O1 103(4) 2_455 4_555
Li6 O2 O1 103(4) 2_455 6_555
Li6 O2 O1 129(6) 2_455 8_455
P1 O2 O1 125.81(17) 2_455 4_555
P1 O2 O1 125.81(17) 2_455 6_555
Si1 O2 O1 125.81(17) 2_455 4_555
Si1 O2 O1 125.81(17) 2_455 6_555
O1 O2 O1 128.07(10) 2_455 4_555
O1 O2 O1 91.35(9) 2_455 6_555
O1 O2 O1 59.65(8) 2_455 8_455
O1 O2 O1 73.19(8) 4_555 6_555
O1 O2 O1 91.35(9) 4_555 8_455
O1 O2 O1 128.07(10) 6_555 8_455

loop_
_geom_bond_atom_site_label_1
_geom_bond_atom_site_label_2
_geom_bond_distance
_geom_bond_site_symmetry_2
O3 Li1 1.925(6) 1_555
O3 Li1 1.925(6) 7_555
O3 Li2 1.918(9) 1_555
O3 Li3 2.04(8) 1_555
O3 Li4 2.04(7) 1_555
O3 Li4 2.04(7) 7_555
O3 Li5 1.95(4) 3_646
O3 Li5 1.95(4) 5_666
O3 Li6 2.27(13) 2_456
O3 P1 1.563(3) 1_555
O3 Si1 1.563(3) 1_555
O3 O1 2.553(2) 1_555
O3 O1 2.553(2) 7_555
O3 O2 2.564(3) 2_555
Li1 O3 1.925(6) 1_555
Li1 Li2 2.928(9) 1_555
Li1 Li2 2.635(10) 3_647
Li1 Li3 2.89(7) 2_456
Li1 Li3 2.78(8) 3_646
Li1 Li4 2.53(7) 3_647
Li1 Li4 1.44(6) 7_555
Li1 Li5 2.66(4) 2_456
Li1 Li5 0.83(4) 3_646
Li1 Li5 2.84(4) 5_656
Li1 Li6 1.91(8) 2_456
Li1 Li6 2.63(9) 3_646
Li1 P1 2.987(7) 1_555
Li1 Si1 2.987(7) 1_555
Li1 O1 2.980(7) 1_555
Li1 O1 2.017(7) 1_556
Li1 O1 1.945(6) 4_555
Li1 O2 1.934(5) 4_555
Li2 O3 1.918(9) 1_555
Li2 Li1 2.928(9) 1_555
Li2 Li1 2.635(10) 3_657
Li2 Li1 2.635(10) 5_657
Li2 Li1 2.928(9) 7_555
Li2 Li3 0.88(10) 1_555
Li2 Li4 1.89(7) 1_555
Li2 Li4 2.22(7) 3_647
Li2 Li4 2.22(7) 5_667
Li2 Li4 1.89(7) 7_555
Li2 Li5 2.71(4) 1_555
Li2 Li5 2.71(4) 7_555
Li2 Li6 2.03(14) 1_555
Li2 P1 2.953(10) 1_555
Li2 Si1 2.953(10) 1_555
Li2 O1 1.997(4) 3_656
Li2 O1 1.997(4) 5_656
Li2 O2 2.935(10) 2_555
Li2 O2 2.055(10) 2_556
Li3 O3 2.04(8) 1_555
Li3 Li1 2.89(7) 2_556
Li3 Li1 2.78(8) 3_656
Li3 Li1 2.78(8) 5_656
Li3 Li1 2.89(7) 8_556
Li3 Li2 0.88(10) 1_555
Li3 Li4 2.47(10) 1_555
Li3 Li4 2.85(10) 3_647
Li3 Li4 2.85(10) 5_667
Li3 Li4 2.47(10) 7_555
Li3 Li5 1.97(9) 1_555
Li3 Li5 1.97(9) 7_555
Li3 Li6 1.43(17) 1_555
Li3 P1 2.58(9) 1_555
Li3 Si1 2.58(9) 1_555
Li3 O1 2.01(4) 3_656
Li3 O1 2.01(4) 5_656
Li3 O2 2.18(10) 2_555
Li3 O2 2.91(10) 2_556
Li4 O3 2.04(7) 1_555
Li4 Li1 2.53(7) 3_657
Li4 Li1 1.44(6) 7_555
Li4 Li2 1.89(7) 1_555
Li4 Li2 2.22(7) 3_657
Li4 Li3 2.47(10) 1_555
Li4 Li3 2.85(10) 3_657
Li4 Li4 1.19(9) 5_667
Li4 Li4 2.67(10) 7_555
Li4 Li5 2.85(8) 1_556
Li4 Li5 1.81(8) 5_666
Li4 Li6 2.69(14) 2_456
Li4 P1 2.42(7) 1_556
Li4 P1 2.50(7) 3_656
Li4 Si1 2.42(7) 1_556
Li4 Si1 2.50(7) 3_656
Li4 O1 2.25(6) 3_656
Li4 O1 1.90(7) 7_556
Li4 O2 2.19(7) 2_556
Li4 O2 1.86(7) 4_565
Li5 O3 1.95(4) 3_656
Li5 Li1 2.66(4) 2_556
Li5 Li1 0.83(4) 3_656
Li5 Li1 2.84(4) 5_656
Li5 Li2 2.71(4) 1_555
Li5 Li3 1.97(9) 1_555
Li5 Li4 2.85(8) 1_554
Li5 Li4 1.81(8) 5_666
Li5 Li5 2.41(5) 7_555
Li5 Li6 1.98(10) 1_555
Li5 Li6 2.54(9) 4_664
Li5 P1 2.76(4) 1_555
Li5 P1 2.59(4) 3_656
Li5 Si1 2.76(4) 1_555
Li5 Si1 2.59(4) 3_656
Li5 O1 2.06(4) 2_555
Li5 O1 2.81(4) 3_655
Li5 O1 2.30(4) 3_656
Li5 O2 1.68(4) 2_555
Li6 O3 2.27(13) 2_556
Li6 Li1 1.91(8) 2_556
Li6 Li1 2.63(9) 3_656
Li6 Li1 2.63(9) 5_656
Li6 Li1 1.91(8) 8_556
Li6 Li2 2.03(14) 1_555
Li6 Li3 1.43(17) 1_555
Li6 Li4 2.69(14) 2_556
Li6 Li4 2.69(14) 8_556
Li6 Li5 1.98(10) 1_555
Li6 Li5 2.54(9) 4_665
Li6 Li5 2.54(9) 6_645
Li6 Li5 1.98(10) 7_555
Li6 P1 2.73(12) 2_555
Li6 Si1 2.73(12) 2_555
Li6 O1 2.25(10) 2_555
Li6 O1 2.20(7) 3_656
Li6 O1 2.20(7) 5_656
Li6 O1 2.25(10) 8_555
Li6 O2 2.70(13) 2_555
P1 O3 1.563(3) 1_555
P1 Li1 2.987(7) 1_555
P1 Li1 2.987(7) 7_555
P1 Li2 2.953(10) 1_555
P1 Li3 2.58(9) 1_555
P1 Li4 2.42(7) 1_554
P1 Li4 2.50(7) 3_646
P1 Li4 2.50(7) 5_666
P1 Li4 2.42(7) 7_554
P1 Li5 2.76(4) 1_555
P1 Li5 2.59(4) 3_646
P1 Li5 2.59(4) 5_666
P1 Li5 2.76(4) 7_555
P1 Li6 2.73(12) 2_455
P1 O1 1.5650(18) 1_555
P1 O1 1.5650(18) 7_555
P1 O2 1.572(3) 2_555
Si1 O3 1.563(3) 1_555
Si1 Li1 2.987(7) 1_555
Si1 Li1 2.987(7) 7_555
Si1 Li2 2.953(10) 1_555
Si1 Li3 2.58(9) 1_555
Si1 Li4 2.42(7) 1_554
Si1 Li4 2.50(7) 3_646
Si1 Li4 2.50(7) 5_666
Si1 Li4 2.42(7) 7_554
Si1 Li5 2.76(4) 1_555
Si1 Li5 2.59(4) 3_646
Si1 Li5 2.59(4) 5_666
Si1 Li5 2.76(4) 7_555
Si1 Li6 2.73(12) 2_455
Si1 O1 1.5650(18) 1_555
Si1 O1 1.5650(18) 7_555
Si1 O2 1.572(3) 2_555
O1 O3 2.553(2) 1_555
O1 Li1 2.017(7) 1_554
O1 Li1 2.980(7) 1_555
O1 Li1 1.945(6) 4_554
O1 Li2 1.997(4) 3_646
O1 Li3 2.01(4) 3_646
O1 Li4 2.25(6) 3_646
O1 Li4 1.90(7) 7_554
O1 Li5 2.06(4) 2_455
O1 Li5 2.81(4) 3_645
O1 Li5 2.30(4) 3_646
O1 Li6 2.25(10) 2_455
O1 Li6 2.20(7) 3_646
O1 P1 1.5650(18) 1_555
O1 Si1 1.5650(18) 1_555
O1 O1 2.5501(17) 7_555
O1 O2 2.564(2) 2_555
O1 O2 2.990(2) 4_554
O2 O3 2.564(3) 2_455
O2 Li1 1.934(5) 4_554
O2 Li1 1.934(5) 6_554
O2 Li2 2.935(10) 2_455
O2 Li2 2.055(10) 2_456
O2 Li3 2.18(10) 2_455
O2 Li3 2.91(10) 2_456
O2 Li4 2.19(7) 2_456
O2 Li4 1.86(7) 4_564
O2 Li4 1.86(7) 6_544
O2 Li4 2.19(7) 8_456
O2 Li5 1.68(4) 2_455
O2 Li5 1.68(4) 8_455
O2 Li6 2.70(13) 2_455
O2 P1 1.572(3) 2_455
O2 Si1 1.572(3) 2_455
O2 O1 2.564(2) 2_455
O2 O1 2.990(2) 4_555
O2 O1 2.990(2) 6_555
O2 O1 2.564(2) 8_455

loop_
_publcif_info_datablock.id
_publcif_info_datablock.publ_exptl
_publcif_info_datablock.publ_geom
_publcif_info_datablock.structure
{bf140276-213b-4ab8-a363-98cb463ca6bc} ? ? ?
{6fe9d911-3d67-49ae-b5d4-6c70723e3465} ? ? ?
{a5284229-5a5c-41fa-b2df-c2fc0b64f231} y y y

loop_
_publcif_info_tables.block_id
_publcif_info_tables.reference_item
{bf140276-213b-4ab8-a363-98cb463ca6bc} '_publcif_info_datablock.publ_exptl'
